data_4079805
loop_
_publ_author_name
'Raja, Muthukrishna'
'Iyer, Ratnasabapathy G.'
'Gwengo, Chengeto'
'Reger, Daniel L.'
'Pellechia, Perry J.'
'Smith, Mark D.'
'Pascui, Andrea E.'

_publ_section_title
;
 Design, Synthesis, and Structural Characterization of a New Class of
 Ferrocene-Containing Heterometallic Triple-Stranded Helicates
;
_journal_issue 1
_journal_name_full Organometallics
_journal_page_first 95
_journal_paper_doi 10.1021/om300843r
_journal_volume 32
_journal_year 2013
_chemical_formula_moiety 'C93 H69 Fe6 In2 N3 O12, 3.29(C4 H10 O), 1.44(C H Cl3)'
_chemical_formula_sum 'C107.61 H103.36 Cl4.33 Fe6 In2 N3 O15.29'
_chemical_formula_weight 2401.67
_chemical_name_systematic
;
 ? 
;
_space_group_crystal_system trigonal
_space_group_IT_number 148
_space_group_name_Hall '-R 3'
_space_group_name_H-M_alt 'R -3'
_symmetry_space_group_name_Hall '-R 3'
_symmetry_space_group_name_H-M 'R -3 :H'
_atom_sites_solution_hydrogens geom
_atom_sites_solution_primary direct
_atom_sites_solution_secondary difmap
_audit_creation_date 2012-07-19
_audit_creation_method
;
  Olex2 1.1
  (compiled Nov  1 2011 20:42:30, GUI svn.r3906)
;
_cell_angle_alpha 90.00
_cell_angle_beta 90.00
_cell_angle_gamma 120.00
_cell_formula_units_Z 18
_cell_length_a 67.440(2)
_cell_length_b 67.440(2)
_cell_length_c 12.8588(9)
_cell_measurement_reflns_used 5937
_cell_measurement_temperature 100(2)
_cell_measurement_theta_max 17.185
_cell_measurement_theta_min 2.178
_cell_volume 50648(4)
_computing_cell_refinement 'SAINT-Plus Version 6.45 (Bruker, 2001)'
_computing_data_collection 'SMART Version 5.625 (Bruker, 2001)'
_computing_data_reduction 'SAINT-Plus Version 6.45 (Bruker, 2001)'
_computing_molecular_graphics
;
O. V. Dolomanov, L. J. Bourhis, R. J. Gildea, J. A. K. Howard and H. Puschmann,
OLEX2: a complete structure solution, refinement and analysis program.
J. Appl. Cryst. (2009). 42, 339-341.
;
_computing_publication_material
;
O. V. Dolomanov, L. J. Bourhis, R. J. Gildea, J. A. K. Howard and H. Puschmann,
OLEX2: a complete structure solution, refinement and analysis program.
J. Appl. Cryst. (2009). 42, 339-341.
;
_computing_structure_refinement
;
SHELXL, G.M. Sheldrick, Acta Cryst.
2008). A64, 112-122
;
_computing_structure_solution 'SHELXS97 (Sheldrick, 1997)'
_diffrn_ambient_temperature 100(2)
_diffrn_measured_fraction_theta_full 0.996
_diffrn_measured_fraction_theta_max 0.996
_diffrn_measurement_device_type 'Bruker SMART APEX CCD diffractometer'
_diffrn_measurement_method 'omega scans'
_diffrn_radiation_monochromator graphite
_diffrn_radiation_type MoK\a
_diffrn_radiation_wavelength 0.71073
_diffrn_reflns_av_R_equivalents 0.1334
_diffrn_reflns_av_unetI/netI 0.1213
_diffrn_reflns_limit_h_max 77
_diffrn_reflns_limit_h_min -77
_diffrn_reflns_limit_k_max 56
_diffrn_reflns_limit_k_min -77
_diffrn_reflns_limit_l_max 13
_diffrn_reflns_limit_l_min -14
_diffrn_reflns_number 108907
_diffrn_reflns_theta_full 24.16
_diffrn_reflns_theta_max 24.16
_diffrn_reflns_theta_min 0.60
_diffrn_source 'sealed tube'
_diffrn_source_current 38.0
_diffrn_source_power 1.786
_diffrn_source_target Mo
_diffrn_source_voltage 47.0
_exptl_absorpt_coefficient_mu 1.315
_exptl_absorpt_correction_type none
_exptl_crystal_colour 'dark red'
_exptl_crystal_density_diffrn 1.417
_exptl_crystal_density_method 'not measured'
_exptl_crystal_description needle
_exptl_crystal_F_000 21961
_exptl_crystal_size_max 0.32
_exptl_crystal_size_mid 0.18
_exptl_crystal_size_min 0.16
_refine_diff_density_max 1.201
_refine_diff_density_min -0.673
_refine_diff_density_rms 0.131
_refine_ls_extinction_method none
_refine_ls_goodness_of_fit_ref 0.937
_refine_ls_hydrogen_treatment constr
_refine_ls_matrix_type full
_refine_ls_number_parameters 1177
_refine_ls_number_reflns 17936
_refine_ls_number_restraints 62
_refine_ls_restrained_S_all 0.940
_refine_ls_R_factor_all 0.1198
_refine_ls_R_factor_gt 0.0701
_refine_ls_shift/su_max 0.001
_refine_ls_shift/su_mean 0.000
_refine_ls_structure_factor_coef Fsqd
_refine_ls_weighting_details 'calc w=1/[\s^2^(Fo^2^)+(0.0926P)^2^+0.0000P] where P=(Fo^2^+2Fc^2^)/3'
_refine_ls_weighting_scheme calc
_refine_ls_wR_factor_gt 0.1704
_refine_ls_wR_factor_ref 0.1906
_reflns_number_gt 10256
_reflns_number_total 17936
_reflns_threshold_expression >2sigma(I)
_cod_data_source_file om300843r_si_001.cif
_cod_data_source_block cgmr07qz-sr
_cod_database_code 4079805

loop_
_space_group_symop_id
_space_group_symop_operation_xyz
1 'x, y, z'
2 '-y, x-y, z'
3 '-x+y, -x, z'
4 'x+2/3, y+1/3, z+1/3'
5 '-y+2/3, x-y+1/3, z+1/3'
6 '-x+y+2/3, -x+1/3, z+1/3'
7 'x+1/3, y+2/3, z+2/3'
8 '-y+1/3, x-y+2/3, z+2/3'
9 '-x+y+1/3, -x+2/3, z+2/3'
10 '-x, -y, -z'
11 'y, -x+y, -z'
12 'x-y, x, -z'
13 '-x+2/3, -y+1/3, -z+1/3'
14 'y+2/3, -x+y+1/3, -z+1/3'
15 'x-y+2/3, x+1/3, -z+1/3'
16 '-x+1/3, -y+2/3, -z+2/3'
17 'y+1/3, -x+y+2/3, -z+2/3'
18 'x-y+1/3, x+2/3, -z+2/3'

loop_
_atom_site_label
_atom_site_type_symbol
_atom_site_fract_x
_atom_site_fract_y
_atom_site_fract_z
_atom_site_U_iso_or_equiv
_atom_site_adp_type
_atom_site_occupancy
_atom_site_symmetry_multiplicity
_atom_site_calc_flag
_atom_site_refinement_flags
_atom_site_disorder_assembly
_atom_site_disorder_group
In1 In 0.222199(9) 0.375776(10) 0.39072(4) 0.03385(17) Uani 1 1 d . . .
In2 In 0.349767(10) 0.460409(10) 0.46710(5) 0.03863(18) Uani 1 1 d . . .
Fe1 Fe 0.21481(2) 0.29745(2) 0.49427(10) 0.0490(4) Uani 1 1 d . . .
Fe2 Fe 0.35509(3) 0.52405(3) 0.73446(15) 0.0772(5) Uani 1 1 d . . .
Fe3 Fe 0.16997(2) 0.39882(2) 0.59585(9) 0.0399(3) Uani 1 1 d . . .
Fe4 Fe 0.40468(3) 0.54894(3) 0.28603(15) 0.0786(5) Uani 1 1 d . . .
Fe5 Fe 0.20768(2) 0.37977(2) 0.00302(9) 0.0427(3) Uani 1 1 d . . .
Fe6 Fe 0.37932(2) 0.40939(2) 0.64298(11) 0.0501(4) Uani 1 1 d . . .
O1 O 0.20291(8) 0.34503(9) 0.4748(4) 0.0359(13) Uani 1 1 d . . .
O2 O 0.23845(9) 0.38911(9) 0.5374(4) 0.0373(13) Uani 1 1 d . . .
O3 O 0.32673(9) 0.43506(9) 0.5725(4) 0.0404(14) Uani 1 1 d . . .
O4 O 0.36387(10) 0.48126(9) 0.6002(5) 0.0474(15) Uani 1 1 d . . .
O5 O 0.19478(8) 0.38246(10) 0.3917(4) 0.0360(13) Uani 1 1 d . . .
O6 O 0.24170(8) 0.41060(9) 0.3380(4) 0.0368(13) Uani 1 1 d . . .
O7 O 0.32226(9) 0.46673(10) 0.4409(5) 0.0430(15) Uani 1 1 d . . .
O8 O 0.36902(9) 0.48888(10) 0.3696(5) 0.0468(15) Uani 1 1 d . . .
O9 O 0.20730(8) 0.35666(9) 0.2529(4) 0.0346(13) Uani 1 1 d . . .
O10 O 0.25076(8) 0.37213(9) 0.3505(4) 0.0333(13) Uani 1 1 d . . .
O11 O 0.33585(9) 0.43547(9) 0.3479(4) 0.0376(14) Uani 1 1 d . . .
O12 O 0.37583(8) 0.45148(9) 0.4723(4) 0.0345(13) Uani 1 1 d . . .
N1 N 0.27763(14) 0.39540(17) 0.8463(6) 0.083(3) Uani 1 1 d . . .
N2 N 0.27276(15) 0.49067(15) 0.3181(10) 0.099(4) Uani 1 1 d . . .
N3 N 0.30749(12) 0.36637(15) 0.1667(7) 0.068(3) Uani 1 1 d . . .
C1 C 0.21033(13) 0.33800(15) 0.5505(6) 0.039(2) Uani 1 1 d . . .
C2 C 0.22792(13) 0.35303(16) 0.6172(6) 0.042(2) Uani 1 1 d . . .
H2 H 0.2312 0.3465 0.6755 0.050 Uiso 1 1 calc R . .
C3 C 0.24098(14) 0.37669(16) 0.6054(6) 0.040(2) Uani 1 1 d . . .
C4 C 0.26124(14) 0.39030(16) 0.6762(6) 0.044(2) Uani 1 1 d . . .
C5 C 0.28093(14) 0.40811(15) 0.6392(6) 0.039(2) Uani 1 1 d . . .
H5 H 0.2820 0.4123 0.5679 0.046 Uiso 1 1 calc R . .
C6 C 0.29931(14) 0.42021(15) 0.7040(6) 0.043(2) Uani 1 1 d . . .
C7 C 0.29666(17) 0.41287(19) 0.8069(7) 0.073(3) Uani 1 1 d . . .
H7 H 0.3093 0.4209 0.8524 0.088 Uiso 1 1 calc R . .
C8 C 0.26057(17) 0.3846(2) 0.7809(7) 0.075(4) Uani 1 1 d . . .
H8 H 0.2468 0.3720 0.8066 0.090 Uiso 1 1 calc R . .
C9 C 0.32134(15) 0.43924(16) 0.6614(7) 0.044(2) Uani 1 1 d . . .
C10 C 0.33304(15) 0.45910(16) 0.7185(7) 0.051(2) Uani 1 1 d . . .
H10 H 0.3272 0.4593 0.7854 0.061 Uiso 1 1 calc R . .
C11 C 0.35286(16) 0.47906(16) 0.6865(7) 0.049(2) Uani 1 1 d . . .
C12 C 0.19605(14) 0.40179(16) 0.4054(6) 0.037(2) Uani 1 1 d . . .
C13 C 0.21595(14) 0.42294(15) 0.3895(6) 0.040(2) Uani 1 1 d . . .
H13 H 0.2147 0.4362 0.4011 0.048 Uiso 1 1 calc R . .
C14 C 0.23695(14) 0.42668(15) 0.3592(6) 0.038(2) Uani 1 1 d . . .
C15 C 0.25746(15) 0.45069(15) 0.3512(7) 0.045(2) Uani 1 1 d . . .
C16 C 0.27945(13) 0.45431(15) 0.3648(6) 0.038(2) Uani 1 1 d . . .
H16 H 0.2817 0.4418 0.3802 0.045 Uiso 1 1 calc R . .
C17 C 0.29787(15) 0.47596(16) 0.3560(7) 0.049(2) Uani 1 1 d . . .
C18 C 0.29346(16) 0.49340(17) 0.3315(10) 0.075(4) Uani 1 1 d . . .
H18 H 0.3062 0.5084 0.3237 0.090 Uiso 1 1 calc R . .
C19 C 0.25511(18) 0.46929(19) 0.3255(10) 0.085(4) Uani 1 1 d . . .
H19 H 0.2402 0.4668 0.3124 0.102 Uiso 1 1 calc R . .
C20 C 0.32141(15) 0.48000(15) 0.3730(7) 0.043(2) Uani 1 1 d . . .
C21 C 0.33958(15) 0.49599(16) 0.3152(7) 0.052(2) Uani 1 1 d . . .
H21 H 0.3366 0.5054 0.2702 0.062 Uiso 1 1 calc R . .
C22 C 0.36211(15) 0.49990(14) 0.3159(7) 0.043(2) Uani 1 1 d . . .
C23 C 0.21859(13) 0.35700(13) 0.1717(6) 0.0306(19) Uani 1 1 d . . .
C24 C 0.24165(12) 0.36276(13) 0.1706(6) 0.0336(19) Uani 1 1 d . . .
H24 H 0.2480 0.3620 0.1059 0.040 Uiso 1 1 calc R . .
C25 C 0.25582(13) 0.36945(13) 0.2567(6) 0.0324(19) Uani 1 1 d . . .
C26 C 0.27962(14) 0.37478(14) 0.2433(6) 0.039(2) Uani 1 1 d . . .
C27 C 0.29716(13) 0.39313(14) 0.2976(6) 0.038(2) Uani 1 1 d . . .
H27 H 0.2937 0.4022 0.3421 0.045 Uiso 1 1 calc R . .
C28 C 0.31972(14) 0.39812(14) 0.2865(6) 0.038(2) Uani 1 1 d . . .
C29 C 0.32374(15) 0.38406(17) 0.2199(8) 0.058(3) Uani 1 1 d . . .
H29 H 0.3391 0.3873 0.2120 0.069 Uiso 1 1 calc R . .
C30 C 0.28601(15) 0.36230(16) 0.1791(8) 0.057(3) Uani 1 1 d . . .
H30 H 0.2742 0.3499 0.1410 0.069 Uiso 1 1 calc R . .
C31 C 0.33822(14) 0.41772(15) 0.3438(6) 0.037(2) Uani 1 1 d . . .
C32 C 0.35516(13) 0.41508(15) 0.3898(6) 0.039(2) Uani 1 1 d . . .
H32 H 0.3550 0.4011 0.3782 0.047 Uiso 1 1 calc R . .
C33 C 0.37291(13) 0.43170(14) 0.4535(6) 0.0322(19) Uani 1 1 d . . .
C40 C 0.19934(13) 0.31336(15) 0.5628(6) 0.041(2) Uani 1 1 d . . .
C41 C 0.20414(15) 0.30037(17) 0.6361(7) 0.050(2) Uani 1 1 d . . .
H41 H 0.2137 0.3065 0.6954 0.060 Uiso 1 1 calc R . .
C42 C 0.19257(16) 0.27741(17) 0.6070(7) 0.055(3) Uani 1 1 d . . .
H42 H 0.1927 0.2653 0.6438 0.066 Uiso 1 1 calc R . .
C43 C 0.18074(16) 0.27524(17) 0.5142(8) 0.058(3) Uani 1 1 d . . .
H43 H 0.1717 0.2615 0.4764 0.070 Uiso 1 1 calc R . .
C44 C 0.18475(14) 0.29735(15) 0.4870(7) 0.049(2) Uani 1 1 d . . .
H44 H 0.1787 0.3009 0.4278 0.058 Uiso 1 1 calc R . .
C45 C 0.24550(15) 0.32220(17) 0.4376(7) 0.052(2) Uani 1 1 d . . .
H45 H 0.2522 0.3382 0.4485 0.062 Uiso 1 1 calc R . .
C46 C 0.24880(16) 0.30652(17) 0.5018(7) 0.053(3) Uani 1 1 d . . .
H46 H 0.2581 0.3104 0.5621 0.064 Uiso 1 1 calc R . .
C47 C 0.23587(18) 0.28459(19) 0.4597(8) 0.065(3) Uani 1 1 d . . .
H47 H 0.2348 0.2710 0.4865 0.078 Uiso 1 1 calc R . .
C48 C 0.22449(19) 0.2863(2) 0.3687(8) 0.067(3) Uani 1 1 d . . .
H48 H 0.2146 0.2740 0.3247 0.080 Uiso 1 1 calc R . .
C49 C 0.23061(17) 0.30948(18) 0.3559(8) 0.059(3) Uani 1 1 d . . .
H49 H 0.2256 0.3155 0.3016 0.071 Uiso 1 1 calc R . .
C50 C 0.36334(17) 0.49960(17) 0.7525(8) 0.058(3) Uani 1 1 d . . .
C51 C 0.3547(2) 0.5032(2) 0.8494(8) 0.076(3) Uani 1 1 d . . .
H51 H 0.3418 0.4920 0.8864 0.091 Uiso 1 1 calc R . .
C52 C 0.3688(2) 0.5262(2) 0.8794(11) 0.093(4) Uani 1 1 d . . .
H52 H 0.3669 0.5332 0.9398 0.112 Uiso 1 1 calc R . .
C53 C 0.3866(2) 0.5372(2) 0.8025(11) 0.090(4) Uani 1 1 d . . .
H53 H 0.3986 0.5527 0.8031 0.108 Uiso 1 1 calc R . .
C54 C 0.38280(18) 0.52048(19) 0.7253(9) 0.067(3) Uani 1 1 d . . .
H54 H 0.3919 0.5230 0.6650 0.080 Uiso 1 1 calc R . .
C55 C 0.3272(2) 0.5120(2) 0.6407(12) 0.091(4) Uani 1 1 d . . .
H55 H 0.3179 0.4965 0.6190 0.109 Uiso 1 1 calc R . .
C56 C 0.3234(2) 0.5211(3) 0.7281(14) 0.117(6) Uani 1 1 d . . .
H56 H 0.3115 0.5135 0.7776 0.141 Uiso 1 1 calc R . .
C57 C 0.3417(4) 0.5453(3) 0.7293(17) 0.140(8) Uani 1 1 d . . .
H57 H 0.3439 0.5565 0.7799 0.168 Uiso 1 1 calc R . .
C58 C 0.3553(3) 0.5485(3) 0.6391(15) 0.112(5) Uani 1 1 d . . .
H58 H 0.3684 0.5625 0.6187 0.134 Uiso 1 1 calc R . .
C59 C 0.3464(2) 0.5284(3) 0.5878(13) 0.103(5) Uani 1 1 d . . .
H59 H 0.3524 0.5259 0.5253 0.124 Uiso 1 1 calc R . .
C60 C 0.17474(14) 0.40056(15) 0.4412(6) 0.039(2) Uani 1 1 d . . .
C61 C 0.17123(15) 0.41886(16) 0.4750(6) 0.044(2) Uani 1 1 d . . .
H61 H 0.1816 0.4348 0.4675 0.053 Uiso 1 1 calc R . .
C62 C 0.14918(15) 0.40851(18) 0.5221(6) 0.047(2) Uani 1 1 d . . .
H62 H 0.1424 0.4166 0.5520 0.057 Uiso 1 1 calc R . .
C63 C 0.13911(15) 0.38474(16) 0.5174(6) 0.043(2) Uani 1 1 d . . .
H63 H 0.1244 0.3739 0.5430 0.051 Uiso 1 1 calc R . .
C64 C 0.15466(14) 0.37956(15) 0.4678(6) 0.038(2) Uani 1 1 d . . .
H64 H 0.1522 0.3646 0.4545 0.046 Uiso 1 1 calc R . .
C65 C 0.19941(15) 0.40283(16) 0.6593(6) 0.041(2) Uani 1 1 d . . .
H65 H 0.2129 0.4059 0.6227 0.049 Uiso 1 1 calc R . .
C66 C 0.19441(17) 0.41948(18) 0.6987(7) 0.054(3) Uani 1 1 d . . .
H66 H 0.2037 0.4356 0.6929 0.064 Uiso 1 1 calc R . .
C67 C 0.17280(18) 0.4074(2) 0.7484(7) 0.061(3) Uani 1 1 d . . .
H67 H 0.1651 0.4140 0.7827 0.073 Uiso 1 1 calc R . .
C68 C 0.16477(17) 0.38362(19) 0.7380(7) 0.058(3) Uani 1 1 d . . .
H68 H 0.1507 0.3715 0.7637 0.069 Uiso 1 1 calc R . .
C69 C 0.18144(17) 0.38135(17) 0.6829(7) 0.052(2) Uani 1 1 d . . .
H69 H 0.1805 0.3673 0.6646 0.062 Uiso 1 1 calc R . .
C70 C 0.37932(16) 0.51679(16) 0.2445(7) 0.055(3) Uani 1 1 d . . .
C71 C 0.40136(18) 0.5200(2) 0.2300(8) 0.072(3) Uani 1 1 d . . .
H71 H 0.4074 0.5107 0.2635 0.086 Uiso 1 1 calc R . .
C72 C 0.4127(2) 0.5368(2) 0.1563(10) 0.095(4) Uani 1 1 d . . .
H72 H 0.4274 0.5413 0.1277 0.114 Uiso 1 1 calc R . .
C73 C 0.3984(2) 0.5463(2) 0.1304(11) 0.099(5) Uani 1 1 d . . .
H73 H 0.4021 0.5586 0.0834 0.119 Uiso 1 1 calc R . .
C74 C 0.37869(19) 0.53466(17) 0.1848(8) 0.067(3) Uani 1 1 d . . .
H74 H 0.3664 0.5377 0.1839 0.081 Uiso 1 1 calc R . .
C75 C 0.4025(2) 0.5539(3) 0.4412(12) 0.116(5) Uani 1 1 d D . .
H75 H 0.3913 0.5436 0.4887 0.139 Uiso 1 1 calc R . .
C76 C 0.4239(2) 0.5553(3) 0.4190(11) 0.110(5) Uani 1 1 d D . .
H76 H 0.4294 0.5461 0.4493 0.132 Uiso 1 1 calc R . .
C77 C 0.4357(3) 0.5728(3) 0.3439(14) 0.141(6) Uani 1 1 d DU . .
H77 H 0.4503 0.5772 0.3151 0.169 Uiso 1 1 calc R . .
C78 C 0.4219(3) 0.5826(3) 0.3192(16) 0.152(7) Uani 1 1 d DU . .
H78 H 0.4257 0.5948 0.2717 0.183 Uiso 1 1 calc R . .
C79 C 0.4011(3) 0.5709(3) 0.3788(15) 0.152(7) Uani 1 1 d DU . .
H79 H 0.3881 0.5741 0.3778 0.183 Uiso 1 1 calc R . .
C80 C 0.20559(13) 0.35201(13) 0.0735(6) 0.035(2) Uani 1 1 d . . .
C81 C 0.21423(14) 0.35459(14) -0.0299(6) 0.043(2) Uani 1 1 d . . .
H81 H 0.2288 0.3569 -0.0492 0.052 Uiso 1 1 calc R . .
C82 C 0.19727(16) 0.35301(14) -0.0976(7) 0.048(2) Uani 1 1 d . . .
H82 H 0.1984 0.3538 -0.1713 0.058 Uiso 1 1 calc R . .
C83 C 0.17865(15) 0.35009(14) -0.0404(7) 0.044(2) Uani 1 1 d . . .
H83 H 0.1650 0.3487 -0.0682 0.053 Uiso 1 1 calc R . .
C84 C 0.18329(14) 0.34949(14) 0.0659(6) 0.039(2) Uani 1 1 d . . .
H84 H 0.1734 0.3477 0.1222 0.047 Uiso 1 1 calc R . .
C85 C 0.23040(16) 0.40816(14) 0.0847(7) 0.048(2) Uani 1 1 d . . .
H85 H 0.2393 0.4084 0.1425 0.057 Uiso 1 1 calc R . .
C86 C 0.23693(17) 0.41022(15) -0.0206(7) 0.057(3) Uani 1 1 d . . .
H86 H 0.2510 0.4122 -0.0465 0.068 Uiso 1 1 calc R . .
C87 C 0.21860(18) 0.40881(16) -0.0814(7) 0.060(3) Uani 1 1 d . . .
H87 H 0.2183 0.4096 -0.1551 0.072 Uiso 1 1 calc R . .
C88 C 0.20113(19) 0.40607(16) -0.0142(9) 0.064(3) Uani 1 1 d . . .
H88 H 0.1869 0.4047 -0.0338 0.076 Uiso 1 1 calc R . .
C89 C 0.20854(16) 0.40569(15) 0.0895(7) 0.051(2) Uani 1 1 d . . .
H89 H 0.2001 0.4040 0.1511 0.061 Uiso 1 1 calc R . .
C90 C 0.38865(13) 0.42589(14) 0.5054(6) 0.038(2) Uani 1 1 d . . .
C91 C 0.38902(16) 0.40464(17) 0.4997(7) 0.054(3) Uani 1 1 d . . .
H91 H 0.3803 0.3922 0.4541 0.065 Uiso 1 1 calc R . .
C92 C 0.40495(16) 0.40610(18) 0.5753(8) 0.059(3) Uani 1 1 d . . .
H92 H 0.4088 0.3946 0.5891 0.071 Uiso 1 1 calc R . .
C93 C 0.41415(15) 0.42739(16) 0.6271(8) 0.054(3) Uani 1 1 d . . .
H93 H 0.4251 0.4325 0.6818 0.065 Uiso 1 1 calc R . .
C94 C 0.40438(13) 0.43988(15) 0.5841(7) 0.045(2) Uani 1 1 d . . .
H94 H 0.4077 0.4548 0.6039 0.054 Uiso 1 1 calc R . .
C95 C 0.34668(16) 0.40234(16) 0.6740(7) 0.054(3) Uani 1 1 d . . .
H95 H 0.3374 0.4056 0.6296 0.065 Uiso 1 1 calc R . .
C96 C 0.34767(16) 0.38189(16) 0.6734(8) 0.058(3) Uani 1 1 d . . .
H96 H 0.3393 0.3691 0.6289 0.070 Uiso 1 1 calc R . .
C97 C 0.36336(17) 0.38391(18) 0.7510(8) 0.066(3) Uani 1 1 d . . .
H97 H 0.3676 0.3728 0.7684 0.079 Uiso 1 1 calc R . .
C98 C 0.37141(18) 0.40524(19) 0.7969(8) 0.069(3) Uani 1 1 d . . .
H98 H 0.3821 0.4112 0.8523 0.083 Uiso 1 1 calc R . .
C99 C 0.36133(18) 0.41674(18) 0.7492(8) 0.063(3) Uani 1 1 d . . .
H99 H 0.3641 0.4316 0.7657 0.075 Uiso 1 1 calc R . .
O101 O 0.30505(16) 0.33747(16) 0.5313(8) 0.114(3) Uiso 1 1 d D . .
C101 C 0.2920(2) 0.3626(2) 0.5863(11) 0.107(4) Uiso 1 1 d . . .
H10A H 0.2762 0.3501 0.5961 0.161 Uiso 1 1 calc R . .
H10B H 0.2921 0.3768 0.5709 0.161 Uiso 1 1 calc R . .
H10C H 0.3008 0.3645 0.6500 0.161 Uiso 1 1 calc R . .
C102 C 0.3031(2) 0.3566(2) 0.4942(10) 0.096(4) Uiso 1 1 d D . .
H10D H 0.2933 0.3523 0.4316 0.116 Uiso 1 1 calc R . .
H10E H 0.3183 0.3697 0.4770 0.116 Uiso 1 1 calc R . .
C103 C 0.3192(2) 0.3333(2) 0.4544(11) 0.115(5) Uiso 1 1 d D . .
H10F H 0.3252 0.3239 0.4862 0.138 Uiso 1 1 calc R . .
H10G H 0.3324 0.3480 0.4310 0.138 Uiso 1 1 calc R . .
C104 C 0.3031(2) 0.3202(2) 0.3600(11) 0.114(5) Uiso 1 1 d . . .
H10H H 0.2910 0.3051 0.3829 0.170 Uiso 1 1 calc R . .
H10I H 0.3121 0.3183 0.3047 0.170 Uiso 1 1 calc R . .
H10J H 0.2962 0.3290 0.3334 0.170 Uiso 1 1 calc R . .
O102 O 0.3284(3) 0.5387(3) 0.1619(15) 0.224(4) Uiso 1 1 d D . .
C105 C 0.3120(4) 0.5050(5) 0.046(2) 0.224(4) Uiso 1 1 d . . .
C106 C 0.3184(4) 0.5273(5) 0.059(2) 0.224(4) Uiso 1 1 d D . .
C107 C 0.3385(4) 0.5629(4) 0.197(2) 0.224(4) Uiso 1 1 d D . .
C108 C 0.3422(4) 0.5638(4) 0.313(2) 0.224(4) Uiso 1 1 d . . .
C111 C 0.2738(5) 0.5405(6) 0.3239(18) 0.158(3) Uiso 0.328(9) 1 d PD A 1
H111 H 0.2761 0.5271 0.3341 0.190 Uiso 0.328(9) 1 calc PR A 1
Cl1 Cl 0.2745(3) 0.5463(3) 0.1897(15) 0.158(3) Uiso 0.328(9) 1 d PD A 1
Cl2 Cl 0.2470(4) 0.5337(4) 0.3695(16) 0.158(3) Uiso 0.328(9) 1 d PD A 1
Cl3 Cl 0.2927(3) 0.5633(3) 0.4093(16) 0.158(3) Uiso 0.328(9) 1 d PD A 1
C112 C 0.2736(5) 0.5365(8) 0.338(3) 0.158(3) Uiso 0.234(8) 1 d PD B 2
H112 H 0.2714 0.5214 0.3140 0.190 Uiso 0.234(8) 1 calc PR B 2
Cl4 Cl 0.2981(4) 0.5503(5) 0.420(2) 0.158(3) Uiso 0.234(8) 1 d PD B 2
Cl5 Cl 0.2824(4) 0.5559(5) 0.235(2) 0.158(3) Uiso 0.234(8) 1 d PD B 2
Cl6 Cl 0.2496(6) 0.5324(6) 0.408(3) 0.158(3) Uiso 0.234(8) 1 d PD B 2
C113 C 0.2806(5) 0.5417(8) 0.412(3) 0.158(3) Uiso 0.228(6) 1 d PD C 3
H113 H 0.2775 0.5288 0.3639 0.190 Uiso 0.228(6) 1 calc PR C 3
Cl7 Cl 0.2560(4) 0.5335(4) 0.485(2) 0.158(3) Uiso 0.228(6) 1 d PD C 3
Cl8 Cl 0.2912(4) 0.5670(4) 0.337(2) 0.158(3) Uiso 0.228(6) 1 d PD C 3
Cl9 Cl 0.2989(4) 0.5424(4) 0.511(2) 0.158(3) Uiso 0.228(6) 1 d PD C 3
C121 C 0.3665(3) 0.4753(3) 0.0711(14) 0.117(2) Uiso 0.783(4) 1 d PD D 4
H12A H 0.3740 0.4895 0.0301 0.175 Uiso 0.783(4) 1 calc PR D 4
H12B H 0.3780 0.4715 0.0950 0.175 Uiso 0.783(4) 1 calc PR D 4
H12C H 0.3589 0.4775 0.1313 0.175 Uiso 0.783(4) 1 calc PR D 4
C122 C 0.3492(3) 0.4563(3) 0.0052(15) 0.117(2) Uiso 0.783(4) 1 d PD D 4
H12D H 0.3547 0.4590 -0.0676 0.140 Uiso 0.783(4) 1 calc PR D 4
H12E H 0.3481 0.4418 0.0286 0.140 Uiso 0.783(4) 1 calc PR D 4
C123 C 0.3173(3) 0.4417(3) 0.1015(14) 0.117(2) Uiso 0.783(4) 1 d PD D 4
H12F H 0.3240 0.4525 0.1607 0.140 Uiso 0.783(4) 1 calc PR D 4
H12G H 0.3215 0.4297 0.1095 0.140 Uiso 0.783(4) 1 calc PR D 4
C124 C 0.2924(3) 0.4313(3) 0.1036(16) 0.117(2) Uiso 0.783(4) 1 d PD D 4
H12H H 0.2875 0.4371 0.0451 0.175 Uiso 0.783(4) 1 calc PR D 4
H12I H 0.2877 0.4351 0.1691 0.175 Uiso 0.783(4) 1 calc PR D 4
H12J H 0.2854 0.4146 0.0978 0.175 Uiso 0.783(4) 1 calc PR D 4
O103 O 0.3266(2) 0.4537(2) 0.0075(10) 0.117(2) Uiso 0.783(4) 1 d PD D 4
C114 C 0.3233(4) 0.4413(4) 0.116(3) 0.117(2) Uiso 0.217(4) 1 d PD D 5
H114 H 0.3252 0.4395 0.1917 0.140 Uiso 0.217(4) 1 calc PR D 5
Cl10 Cl 0.2992(3) 0.4448(3) 0.0971(16) 0.117(2) Uiso 0.217(4) 1 d PD D 5
Cl11 Cl 0.3469(3) 0.4664(3) 0.0703(16) 0.117(2) Uiso 0.217(4) 1 d PD D 5
Cl12 Cl 0.3215(3) 0.4180(3) 0.0481(15) 0.117(2) Uiso 0.217(4) 1 d PD D 5
C115 C 0.2588(5) 0.4605(4) 0.7470(17) 0.166(3) Uiso 0.438(6) 1 d PD E 6
Cl13 Cl 0.2818(2) 0.4649(2) 0.8277(9) 0.166(3) Uiso 0.438(6) 1 d PD E 6
Cl14 Cl 0.2620(2) 0.4867(2) 0.7023(10) 0.166(3) Uiso 0.438(6) 1 d PD E 6
Cl15 Cl 0.2609(2) 0.44725(19) 0.6367(10) 0.166(3) Uiso 0.438(6) 1 d PD E 6
C125 C 0.2670(6) 0.5159(5) 0.687(3) 0.166(3) Uiso 0.509(10) 1 d PD F 7
C126 C 0.2652(6) 0.5008(4) 0.595(2) 0.166(3) Uiso 0.509(10) 1 d PD F 7
C127 C 0.2684(7) 0.4735(5) 0.7201(18) 0.166(3) Uiso 0.509(10) 1 d PD F 7
C128 C 0.2676(7) 0.4505(6) 0.741(3) 0.166(3) Uiso 0.509(10) 1 d PD F 7
O104 O 0.2644 0.4788 0.6202 0.166(3) Uiso 0.509(10) 1 d PD F 7

loop_
_atom_site_aniso_label
_atom_site_aniso_U_11
_atom_site_aniso_U_22
_atom_site_aniso_U_33
_atom_site_aniso_U_23
_atom_site_aniso_U_13
_atom_site_aniso_U_12
In1 0.0311(3) 0.0490(4) 0.0226(3) 0.0007(3) 0.0015(2) 0.0209(3)
In2 0.0363(4) 0.0421(4) 0.0353(4) -0.0019(3) -0.0031(3) 0.0180(3)
Fe1 0.0488(8) 0.0603(9) 0.0412(8) 0.0067(7) -0.0065(6) 0.0297(7)
Fe2 0.0674(11) 0.0773(12) 0.0927(14) -0.0253(10) -0.0124(9) 0.0405(10)
Fe3 0.0430(7) 0.0628(9) 0.0233(7) -0.0054(6) -0.0053(5) 0.0337(7)
Fe4 0.0494(9) 0.0653(11) 0.1125(15) 0.0306(10) 0.0037(9) 0.0223(8)
Fe5 0.0491(8) 0.0464(8) 0.0265(7) -0.0026(6) -0.0121(6) 0.0194(7)
Fe6 0.0521(9) 0.0476(8) 0.0469(9) 0.0019(6) -0.0124(7) 0.0222(7)
O1 0.031(3) 0.048(3) 0.026(3) 0.003(3) 0.003(2) 0.018(3)
O2 0.039(3) 0.049(4) 0.023(3) -0.003(3) 0.002(2) 0.022(3)
O3 0.038(3) 0.050(4) 0.031(4) -0.002(3) 0.001(3) 0.019(3)
O4 0.044(4) 0.044(4) 0.044(4) -0.010(3) -0.003(3) 0.014(3)
O5 0.030(3) 0.057(4) 0.027(3) -0.005(3) -0.002(2) 0.026(3)
O6 0.030(3) 0.046(4) 0.028(3) 0.006(3) 0.002(2) 0.015(3)
O7 0.039(3) 0.049(4) 0.044(4) 0.000(3) -0.006(3) 0.024(3)
O8 0.041(4) 0.045(4) 0.052(4) 0.006(3) 0.004(3) 0.020(3)
O9 0.026(3) 0.048(3) 0.021(3) 0.000(2) -0.001(2) 0.012(3)
O10 0.030(3) 0.054(4) 0.019(3) -0.004(3) 0.000(2) 0.024(3)
O11 0.041(3) 0.049(4) 0.023(3) 0.001(3) -0.004(2) 0.023(3)
O12 0.031(3) 0.043(4) 0.029(3) -0.003(3) -0.003(2) 0.018(3)
N1 0.054(6) 0.107(8) 0.027(5) 0.006(5) -0.002(4) -0.006(5)
N2 0.046(6) 0.054(6) 0.190(12) 0.040(7) -0.016(6) 0.019(5)
N3 0.030(4) 0.088(6) 0.078(6) -0.057(5) -0.016(4) 0.022(4)
C1 0.022(4) 0.063(6) 0.032(5) 0.013(4) 0.011(4) 0.021(4)
C2 0.030(5) 0.073(7) 0.016(4) 0.011(4) 0.003(4) 0.021(5)
C3 0.038(5) 0.072(7) 0.018(5) -0.003(4) 0.005(4) 0.033(5)
C4 0.038(5) 0.071(6) 0.021(5) -0.003(4) 0.001(4) 0.026(5)
C5 0.042(5) 0.061(6) 0.014(4) 0.001(4) 0.005(4) 0.026(5)
C6 0.038(5) 0.058(6) 0.028(5) -0.009(4) -0.004(4) 0.020(5)
C7 0.050(7) 0.099(9) 0.030(6) -0.009(6) -0.015(5) 0.007(6)
C8 0.052(6) 0.107(9) 0.022(6) 0.003(6) -0.003(5) 0.007(6)
C9 0.050(6) 0.057(6) 0.030(5) -0.003(4) -0.011(4) 0.030(5)
C10 0.037(5) 0.069(7) 0.036(6) -0.007(5) -0.006(4) 0.020(5)
C11 0.046(6) 0.063(7) 0.044(6) -0.011(5) -0.008(5) 0.032(5)
C12 0.036(5) 0.054(6) 0.019(5) 0.000(4) -0.005(4) 0.022(5)
C13 0.036(5) 0.059(6) 0.033(5) -0.004(4) -0.010(4) 0.029(5)
C14 0.044(5) 0.052(6) 0.024(5) 0.007(4) -0.006(4) 0.028(5)
C15 0.046(6) 0.047(6) 0.043(6) 0.006(4) -0.003(4) 0.023(5)
C16 0.034(5) 0.049(6) 0.028(5) 0.005(4) -0.001(4) 0.020(5)
C17 0.041(6) 0.050(6) 0.059(7) 0.003(5) -0.003(5) 0.026(5)
C18 0.026(6) 0.051(7) 0.133(11) 0.011(7) -0.005(6) 0.008(5)
C19 0.050(7) 0.061(8) 0.147(12) 0.031(7) -0.022(7) 0.029(6)
C20 0.046(6) 0.038(5) 0.043(6) -0.010(4) -0.002(4) 0.020(5)
C21 0.043(6) 0.059(6) 0.050(6) 0.011(5) -0.009(5) 0.023(5)
C22 0.049(6) 0.040(5) 0.045(6) -0.001(4) -0.003(4) 0.026(5)
C23 0.037(5) 0.035(5) 0.021(4) 0.008(3) -0.001(4) 0.019(4)
C24 0.027(5) 0.044(5) 0.020(4) -0.005(4) -0.003(3) 0.010(4)
C25 0.028(5) 0.031(5) 0.040(5) -0.005(4) 0.001(4) 0.016(4)
C26 0.038(5) 0.045(5) 0.029(5) -0.010(4) -0.005(4) 0.018(4)
C27 0.037(5) 0.048(5) 0.025(5) -0.004(4) 0.000(4) 0.020(4)
C28 0.034(5) 0.050(5) 0.031(5) -0.006(4) -0.002(4) 0.021(4)
C29 0.034(5) 0.078(7) 0.062(7) -0.031(6) -0.002(5) 0.029(5)
C30 0.028(5) 0.068(7) 0.070(7) -0.046(6) -0.015(5) 0.020(5)
C31 0.036(5) 0.044(5) 0.026(5) -0.006(4) 0.006(4) 0.016(4)
C32 0.025(5) 0.049(5) 0.039(5) -0.008(4) -0.001(4) 0.016(4)
C33 0.026(4) 0.043(5) 0.020(4) 0.002(4) 0.004(3) 0.012(4)
C40 0.028(5) 0.060(6) 0.028(5) 0.016(4) 0.000(4) 0.016(5)
C41 0.041(5) 0.070(7) 0.031(5) 0.014(5) 0.001(4) 0.021(5)
C42 0.054(6) 0.059(7) 0.043(6) 0.010(5) -0.005(5) 0.022(5)
C43 0.048(6) 0.056(7) 0.064(7) 0.004(5) -0.010(5) 0.021(5)
C44 0.038(5) 0.050(6) 0.054(6) 0.005(5) -0.010(5) 0.018(5)
C45 0.051(6) 0.070(7) 0.050(6) 0.001(5) 0.000(5) 0.041(5)
C46 0.056(6) 0.070(7) 0.048(6) -0.008(5) -0.006(5) 0.043(6)
C47 0.073(7) 0.076(8) 0.067(8) -0.003(6) -0.005(6) 0.053(7)
C48 0.085(8) 0.087(8) 0.046(7) -0.012(6) -0.016(6) 0.057(7)
C49 0.069(7) 0.080(8) 0.040(6) 0.003(5) -0.002(5) 0.047(6)
C50 0.050(6) 0.063(7) 0.055(7) -0.015(5) -0.014(5) 0.024(6)
C51 0.089(9) 0.085(9) 0.053(7) -0.026(6) -0.019(6) 0.043(7)
C52 0.083(9) 0.099(10) 0.085(10) -0.046(8) -0.019(8) 0.036(8)
C53 0.089(10) 0.069(8) 0.106(11) -0.041(8) -0.035(8) 0.035(8)
C54 0.055(7) 0.078(8) 0.073(8) -0.016(6) -0.013(6) 0.037(6)
C55 0.059(9) 0.089(10) 0.131(13) -0.007(9) -0.022(8) 0.041(8)
C56 0.079(10) 0.170(17) 0.138(15) -0.035(13) -0.007(10) 0.089(12)
C57 0.166(18) 0.126(15) 0.19(2) -0.082(14) -0.093(16) 0.116(15)
C58 0.097(12) 0.073(11) 0.153(17) -0.005(10) -0.001(11) 0.033(9)
C59 0.071(10) 0.104(12) 0.137(14) 0.004(11) -0.018(9) 0.046(9)
C60 0.045(5) 0.058(6) 0.019(5) 0.005(4) 0.000(4) 0.029(5)
C61 0.054(6) 0.063(6) 0.031(5) 0.001(4) -0.006(4) 0.041(5)
C62 0.052(6) 0.087(8) 0.024(5) 0.003(5) 0.004(4) 0.051(6)
C63 0.040(5) 0.063(6) 0.030(5) -0.004(4) -0.007(4) 0.029(5)
C64 0.042(5) 0.059(6) 0.025(5) -0.007(4) -0.005(4) 0.034(5)
C65 0.038(5) 0.071(7) 0.025(5) -0.009(4) -0.011(4) 0.036(5)
C66 0.059(7) 0.072(7) 0.035(6) -0.007(5) -0.020(5) 0.036(6)
C67 0.069(7) 0.117(10) 0.019(5) -0.019(5) -0.010(5) 0.064(7)
C68 0.060(7) 0.080(8) 0.027(6) 0.007(5) -0.010(5) 0.030(6)
C69 0.064(7) 0.060(7) 0.039(6) 0.000(5) -0.014(5) 0.037(6)
C70 0.049(6) 0.058(6) 0.052(6) 0.017(5) 0.008(5) 0.022(5)
C71 0.063(7) 0.104(9) 0.052(7) 0.041(6) 0.025(6) 0.045(7)
C72 0.070(8) 0.135(12) 0.097(10) 0.045(9) 0.027(7) 0.064(8)
C73 0.061(8) 0.121(11) 0.112(11) 0.060(9) 0.009(7) 0.044(8)
C74 0.077(8) 0.070(7) 0.061(7) 0.027(6) 0.021(6) 0.041(7)
C75 0.087(11) 0.137(14) 0.110(13) -0.026(10) 0.016(9) 0.046(10)
C76 0.085(10) 0.158(14) 0.089(11) 0.018(10) -0.003(8) 0.062(10)
C77 0.108(10) 0.133(11) 0.149(12) 0.008(10) -0.011(9) 0.036(9)
C78 0.168(13) 0.096(10) 0.174(13) 0.003(9) -0.028(11) 0.052(10)
C79 0.164(13) 0.153(12) 0.189(14) -0.024(10) -0.015(10) 0.117(11)
C80 0.036(5) 0.036(5) 0.024(5) -0.006(4) -0.010(4) 0.012(4)
C81 0.035(5) 0.052(6) 0.032(5) 0.000(4) 0.002(4) 0.014(4)
C82 0.061(6) 0.048(6) 0.027(5) 0.000(4) -0.009(5) 0.021(5)
C83 0.043(5) 0.042(5) 0.040(6) -0.003(4) -0.017(4) 0.015(4)
C84 0.038(5) 0.047(5) 0.034(5) -0.006(4) -0.014(4) 0.022(4)
C85 0.063(7) 0.037(5) 0.034(6) -0.003(4) -0.008(5) 0.018(5)
C86 0.055(6) 0.048(6) 0.044(6) 0.002(5) -0.002(5) 0.007(5)
C87 0.084(8) 0.058(7) 0.026(6) 0.001(5) -0.021(5) 0.028(6)
C88 0.070(7) 0.056(7) 0.066(8) 0.000(6) -0.020(6) 0.033(6)
C89 0.059(7) 0.045(6) 0.041(6) -0.013(4) -0.013(5) 0.020(5)
C90 0.036(5) 0.041(5) 0.026(5) -0.006(4) -0.007(4) 0.011(4)
C91 0.050(6) 0.063(7) 0.052(6) -0.016(5) -0.010(5) 0.031(5)
C92 0.054(6) 0.065(7) 0.069(7) 0.002(6) -0.016(5) 0.039(6)
C93 0.039(6) 0.064(7) 0.059(7) -0.001(5) -0.022(5) 0.025(5)
C94 0.032(5) 0.051(6) 0.043(6) 0.005(4) -0.002(4) 0.014(4)
C95 0.058(6) 0.054(6) 0.047(6) 0.013(5) 0.003(5) 0.026(5)
C96 0.054(6) 0.048(6) 0.064(7) 0.010(5) -0.006(5) 0.020(5)
C97 0.060(7) 0.056(7) 0.066(8) 0.012(6) -0.017(6) 0.017(6)
C98 0.073(8) 0.078(8) 0.035(6) 0.015(6) -0.010(5) 0.022(7)
C99 0.075(7) 0.055(7) 0.042(6) 0.006(5) 0.007(5) 0.020(6)

loop_
_atom_type_symbol
_atom_type_description
_atom_type_scat_dispersion_real
_atom_type_scat_dispersion_imag
_atom_type_scat_source
C C 0.0033 0.0016 'International Tables Vol C Tables 4.2.6.8 and 6.1.1.4'
H H 0.0000 0.0000 'International Tables Vol C Tables 4.2.6.8 and 6.1.1.4'
Cl Cl 0.1484 0.1585 'International Tables Vol C Tables 4.2.6.8 and 6.1.1.4'
Fe Fe 0.3463 0.8444 'International Tables Vol C Tables 4.2.6.8 and 6.1.1.4'
In In -0.7276 1.3100 'International Tables Vol C Tables 4.2.6.8 and 6.1.1.4'
N N 0.0061 0.0033 'International Tables Vol C Tables 4.2.6.8 and 6.1.1.4'
O O 0.0106 0.0060 'International Tables Vol C Tables 4.2.6.8 and 6.1.1.4'

loop_
_geom_angle_atom_site_label_1
_geom_angle_atom_site_label_2
_geom_angle_atom_site_label_3
_geom_angle
O1 In1 O2 84.0(2)
O1 In1 O6 167.0(2)
O1 In1 O9 87.6(2)
O1 In1 O10 99.2(2)
O2 In1 O6 85.1(2)
O5 In1 O1 91.8(2)
O5 In1 O2 103.0(2)
O5 In1 O6 83.7(2)
O5 In1 O9 86.3(2)
O5 In1 O10 165.5(2)
O9 In1 O2 167.7(2)
O9 In1 O6 104.2(2)
O10 In1 O2 87.70(19)
O10 In1 O6 87.4(2)
O10 In1 O9 84.70(19)
O3 In2 O7 84.4(2)
O4 In2 O3 85.6(2)
O4 In2 O7 98.2(2)
O4 In2 O11 170.9(2)
O4 In2 O12 90.1(2)
O8 In2 O3 168.7(2)
O8 In2 O4 90.5(2)
O8 In2 O7 85.7(2)
O8 In2 O11 96.9(2)
O8 In2 O12 93.2(2)
O11 In2 O3 88.1(2)
O11 In2 O7 87.7(2)
O11 In2 O12 84.2(2)
O12 In2 O3 97.3(2)
O12 In2 O7 171.6(2)
C40 Fe1 C42 68.9(4)
C40 Fe1 C43 69.3(4)
C40 Fe1 C45 107.6(4)
C40 Fe1 C46 127.7(4)
C40 Fe1 C47 164.7(4)
C41 Fe1 C40 41.5(3)
C41 Fe1 C42 40.3(3)
C41 Fe1 C43 68.3(4)
C41 Fe1 C44 68.6(4)
C41 Fe1 C45 120.8(4)
C41 Fe1 C46 109.2(4)
C41 Fe1 C47 126.7(4)
C41 Fe1 C48 163.9(4)
C41 Fe1 C49 154.5(4)
C42 Fe1 C46 120.3(4)
C42 Fe1 C47 108.0(4)
C43 Fe1 C42 40.3(4)
C43 Fe1 C46 153.1(4)
C43 Fe1 C47 118.8(4)
C44 Fe1 C40 41.0(3)
C44 Fe1 C42 68.1(4)
C44 Fe1 C43 40.9(3)
C44 Fe1 C45 126.3(4)
C44 Fe1 C46 165.3(4)
C44 Fe1 C47 153.2(4)
C45 Fe1 C42 155.2(4)
C45 Fe1 C43 163.5(4)
C45 Fe1 C46 41.3(3)
C45 Fe1 C47 68.5(4)
C47 Fe1 C46 39.7(4)
C48 Fe1 C40 152.6(4)
C48 Fe1 C42 126.1(4)
C48 Fe1 C43 106.4(4)
C48 Fe1 C44 118.1(4)
C48 Fe1 C45 68.5(4)
C48 Fe1 C46 68.2(4)
C48 Fe1 C47 41.3(4)
C48 Fe1 C49 40.8(4)
C49 Fe1 C40 118.4(4)
C49 Fe1 C42 163.1(4)
C49 Fe1 C43 125.4(4)
C49 Fe1 C44 106.6(4)
C49 Fe1 C45 40.6(4)
C49 Fe1 C46 68.7(4)
C49 Fe1 C47 69.0(4)
C50 Fe2 C51 42.0(4)
C50 Fe2 C52 69.5(4)
C50 Fe2 C53 69.6(4)
C50 Fe2 C54 41.1(4)
C50 Fe2 C55 108.8(5)
C50 Fe2 C56 129.2(6)
C50 Fe2 C57 170.2(8)
C50 Fe2 C58 147.1(7)
C50 Fe2 C59 116.4(5)
C51 Fe2 C52 40.2(4)
C51 Fe2 C53 68.8(5)
C51 Fe2 C55 117.8(5)
C51 Fe2 C56 108.2(6)
C51 Fe2 C57 130.8(8)
C51 Fe2 C58 170.0(7)
C51 Fe2 C59 150.2(6)
C53 Fe2 C52 41.2(5)
C53 Fe2 C58 108.5(6)
C54 Fe2 C51 69.4(5)
C54 Fe2 C52 69.4(5)
C54 Fe2 C53 41.2(4)
C54 Fe2 C55 130.5(5)
C54 Fe2 C56 167.8(6)
C54 Fe2 C57 148.1(8)
C54 Fe2 C58 115.4(6)
C54 Fe2 C59 108.3(5)
C55 Fe2 C52 149.4(6)
C55 Fe2 C53 168.9(6)
C55 Fe2 C56 39.1(5)
C55 Fe2 C57 67.4(6)
C55 Fe2 C58 66.5(6)
C55 Fe2 C59 40.0(5)
C56 Fe2 C52 117.1(6)
C56 Fe2 C53 150.2(6)
C56 Fe2 C58 69.0(7)
C57 Fe2 C52 108.8(6)
C57 Fe2 C53 116.0(6)
C57 Fe2 C56 42.3(6)
C57 Fe2 C58 40.8(6)
C58 Fe2 C52 131.7(6)
C59 Fe2 C52 168.8(6)
C59 Fe2 C53 130.0(6)
C59 Fe2 C56 67.4(6)
C59 Fe2 C57 67.0(7)
C59 Fe2 C58 38.5(5)
C60 Fe3 C61 41.6(3)
C60 Fe3 C62 68.8(3)
C60 Fe3 C63 68.8(3)
C60 Fe3 C64 41.4(3)
C60 Fe3 C65 105.8(3)
C60 Fe3 C66 123.7(4)
C60 Fe3 C67 162.2(4)
C60 Fe3 C68 154.1(4)
C60 Fe3 C69 118.8(4)
C61 Fe3 C62 40.8(3)
C61 Fe3 C63 68.3(4)
C61 Fe3 C65 120.3(4)
C61 Fe3 C68 163.6(4)
C61 Fe3 C69 154.5(4)
C62 Fe3 C63 39.6(3)
C64 Fe3 C61 69.2(4)
C64 Fe3 C62 67.6(3)
C64 Fe3 C63 40.3(3)
C64 Fe3 C65 124.1(3)
C64 Fe3 C68 120.0(4)
C64 Fe3 C69 107.1(4)
C65 Fe3 C62 156.9(4)
C65 Fe3 C63 161.3(4)
C65 Fe3 C68 67.6(4)
C65 Fe3 C69 39.6(3)
C66 Fe3 C61 107.0(4)
C66 Fe3 C62 122.2(4)
C66 Fe3 C63 156.9(4)
C66 Fe3 C64 161.3(4)
C66 Fe3 C65 40.8(3)
C66 Fe3 C68 68.7(4)
C66 Fe3 C69 68.0(4)
C67 Fe3 C61 125.7(4)
C67 Fe3 C62 109.8(4)
C67 Fe3 C63 122.2(4)
C67 Fe3 C64 155.8(4)
C67 Fe3 C65 68.1(3)
C67 Fe3 C66 40.9(4)
C67 Fe3 C68 40.8(4)
C67 Fe3 C69 67.9(4)
C68 Fe3 C62 127.0(4)
C68 Fe3 C63 109.0(4)
C69 Fe3 C62 162.9(4)
C69 Fe3 C63 126.0(4)
C69 Fe3 C68 40.2(4)
C70 Fe4 C76 122.9(5)
C71 Fe4 C70 40.7(4)
C71 Fe4 C72 40.0(4)
C71 Fe4 C73 68.9(5)
C71 Fe4 C74 69.5(4)
C71 Fe4 C75 122.3(6)
C71 Fe4 C76 104.8(5)
C71 Fe4 C77 118.4(6)
C71 Fe4 C78 154.8(7)
C71 Fe4 C79 160.8(6)
C72 Fe4 C70 67.2(4)
C72 Fe4 C76 119.7(5)
C73 Fe4 C70 67.9(4)
C73 Fe4 C72 41.3(4)
C73 Fe4 C75 161.4(6)
C73 Fe4 C76 156.5(5)
C73 Fe4 C77 121.0(6)
C74 Fe4 C70 41.8(4)
C74 Fe4 C72 67.7(5)
C74 Fe4 C73 39.1(4)
C74 Fe4 C75 126.8(5)
C74 Fe4 C76 161.8(5)
C74 Fe4 C77 157.5(6)
C74 Fe4 C78 123.6(6)
C74 Fe4 C79 110.0(6)
C75 Fe4 C70 109.8(5)
C75 Fe4 C72 156.5(6)
C75 Fe4 C76 40.7(3)
C77 Fe4 C70 156.1(6)
C77 Fe4 C72 103.9(7)
C77 Fe4 C75 69.0(6)
C77 Fe4 C76 40.6(3)
C78 Fe4 C70 162.5(6)
C78 Fe4 C72 120.4(7)
C78 Fe4 C73 106.5(7)
C78 Fe4 C75 69.8(7)
C78 Fe4 C76 69.0(7)
C78 Fe4 C77 41.1(4)
C79 Fe4 C70 126.2(6)
C79 Fe4 C72 158.8(7)
C79 Fe4 C73 123.6(7)
C79 Fe4 C75 41.7(4)
C79 Fe4 C76 69.4(7)
C79 Fe4 C77 69.8(8)
C79 Fe4 C78 41.9(4)
C80 Fe5 C82 68.3(3)
C80 Fe5 C83 68.2(3)
C80 Fe5 C84 41.2(3)
C80 Fe5 C85 108.0(3)
C80 Fe5 C86 125.8(4)
C80 Fe5 C87 163.4(4)
C80 Fe5 C88 155.2(4)
C80 Fe5 C89 120.4(3)
C81 Fe5 C80 41.5(3)
C81 Fe5 C82 40.5(3)
C81 Fe5 C83 67.9(3)
C81 Fe5 C84 69.2(3)
C81 Fe5 C85 121.5(4)
C81 Fe5 C86 108.1(4)
C81 Fe5 C87 125.3(4)
C81 Fe5 C88 161.6(4)
C81 Fe5 C89 156.2(4)
C82 Fe5 C83 39.4(3)
C82 Fe5 C84 67.5(3)
C82 Fe5 C85 156.9(4)
C82 Fe5 C88 124.9(4)
C82 Fe5 C89 161.9(4)
C84 Fe5 C83 40.2(3)
C84 Fe5 C85 125.8(3)
C84 Fe5 C88 119.7(4)
C84 Fe5 C89 107.7(4)
C85 Fe5 C83 162.4(4)
C85 Fe5 C89 40.0(3)
C86 Fe5 C82 121.9(4)
C86 Fe5 C83 155.6(4)
C86 Fe5 C84 163.1(3)
C86 Fe5 C85 40.4(3)
C86 Fe5 C88 68.2(4)
C86 Fe5 C89 67.7(4)
C87 Fe5 C82 108.3(4)
C87 Fe5 C83 120.2(4)
C87 Fe5 C84 154.1(4)
C87 Fe5 C85 68.3(4)
C87 Fe5 C86 41.0(4)
C87 Fe5 C88 40.1(4)
C87 Fe5 C89 67.9(4)
C88 Fe5 C83 107.6(4)
C88 Fe5 C85 68.2(4)
C88 Fe5 C89 40.8(4)
C89 Fe5 C83 125.8(4)
C90 Fe6 C91 41.9(3)
C90 Fe6 C92 68.8(4)
C90 Fe6 C93 68.7(3)
C90 Fe6 C94 41.2(3)
C90 Fe6 C95 107.6(4)
C90 Fe6 C96 124.3(4)
C90 Fe6 C97 161.2(4)
C90 Fe6 C98 156.7(4)
C90 Fe6 C99 120.8(4)
C91 Fe6 C92 40.6(3)
C91 Fe6 C93 68.8(4)
C91 Fe6 C94 69.7(4)
C91 Fe6 C95 122.2(4)
C91 Fe6 C96 107.6(4)
C91 Fe6 C97 123.9(4)
C91 Fe6 C99 156.9(4)
C92 Fe6 C93 40.5(4)
C92 Fe6 C94 68.5(4)
C92 Fe6 C95 158.1(4)
C92 Fe6 C96 122.6(4)
C92 Fe6 C97 108.4(4)
C92 Fe6 C99 161.2(4)
C93 Fe6 C94 40.5(3)
C93 Fe6 C95 160.2(4)
C93 Fe6 C96 157.7(4)
C93 Fe6 C97 122.1(4)
C93 Fe6 C99 124.5(4)
C94 Fe6 C95 123.9(4)
C94 Fe6 C96 160.9(4)
C94 Fe6 C97 156.7(4)
C94 Fe6 C99 107.2(4)
C95 Fe6 C96 40.4(3)
C95 Fe6 C97 67.7(4)
C95 Fe6 C99 39.3(4)
C96 Fe6 C97 40.3(4)
C98 Fe6 C91 160.7(4)
C98 Fe6 C92 125.3(4)
C98 Fe6 C93 108.9(4)
C98 Fe6 C94 121.8(4)
C98 Fe6 C95 66.5(4)
C98 Fe6 C96 66.8(4)
C98 Fe6 C97 39.8(4)
C98 Fe6 C99 40.2(4)
C99 Fe6 C96 67.4(4)
C99 Fe6 C97 67.9(4)
C1 O1 In1 125.9(5)
C3 O2 In1 122.3(5)
C9 O3 In2 124.7(6)
C11 O4 In2 124.9(5)
C12 O5 In1 126.9(5)
C14 O6 In1 124.9(5)
C20 O7 In2 126.9(5)
C22 O8 In2 128.4(5)
C23 O9 In1 124.8(5)
C25 O10 In1 124.2(5)
C31 O11 In2 123.9(5)
C33 O12 In2 125.1(5)
C8 N1 C7 115.8(9)
C18 N2 C19 116.7(9)
C29 N3 C30 116.2(7)
O1 C1 C2 122.7(8)
O1 C1 C40 115.7(7)
C2 C1 C40 121.6(8)
C1 C2 H2 117.2
C3 C2 C1 125.7(8)
C3 C2 H2 117.2
O2 C3 C2 127.5(8)
O2 C3 C4 113.0(8)
C2 C3 C4 119.5(8)
C5 C4 C3 121.0(8)
C5 C4 C8 117.8(8)
C8 C4 C3 121.3(8)
C4 C5 H5 119.8
C4 C5 C6 120.4(8)
C6 C5 H5 119.8
C5 C6 C7 116.6(8)
C5 C6 C9 120.0(8)
C7 C6 C9 123.2(8)
N1 C7 C6 124.8(9)
N1 C7 H7 117.6
C6 C7 H7 117.6
N1 C8 C4 124.5(9)
N1 C8 H8 117.7
C4 C8 H8 117.7
O3 C9 C6 114.2(8)
O3 C9 C10 127.3(9)
C10 C9 C6 118.5(8)
C9 C10 H10 117.1
C9 C10 C11 125.7(9)
C11 C10 H10 117.1
O4 C11 C10 125.1(8)
O4 C11 C50 114.0(9)
C10 C11 C50 120.9(9)
O5 C12 C13 124.1(8)
O5 C12 C60 114.9(7)
C13 C12 C60 121.0(8)
C12 C13 H13 116.3
C14 C13 C12 127.4(8)
C14 C13 H13 116.3
O6 C14 C13 124.7(8)
O6 C14 C15 113.7(7)
C13 C14 C15 121.6(8)
C16 C15 C14 120.2(8)
C19 C15 C14 121.8(8)
C19 C15 C16 117.9(9)
C15 C16 H16 120.1
C17 C16 C15 119.8(8)
C17 C16 H16 120.1
C16 C17 C18 117.3(8)
C16 C17 C20 120.0(8)
C18 C17 C20 122.7(8)
N2 C18 C17 124.7(9)
N2 C18 H18 117.6
C17 C18 H18 117.6
N2 C19 C15 123.5(9)
N2 C19 H19 118.2
C15 C19 H19 118.2
O7 C20 C17 113.1(8)
O7 C20 C21 125.9(8)
C21 C20 C17 121.0(9)
C20 C21 H21 116.6
C20 C21 C22 126.7(9)
C22 C21 H21 116.6
O8 C22 C21 125.2(8)
O8 C22 C70 114.6(8)
C21 C22 C70 120.1(8)
O9 C23 C24 125.3(7)
O9 C23 C80 114.3(7)
C24 C23 C80 120.3(7)
C23 C24 H24 117.5
C25 C24 C23 125.0(7)
C25 C24 H24 117.5
O10 C25 C24 127.3(7)
O10 C25 C26 114.1(7)
C24 C25 C26 118.6(7)
C27 C26 C25 119.7(7)
C30 C26 C25 123.5(7)
C30 C26 C27 116.8(8)
C26 C27 H27 119.9
C28 C27 C26 120.1(8)
C28 C27 H27 119.9
C27 C28 C29 117.2(8)
C27 C28 C31 119.7(7)
C29 C28 C31 123.1(7)
N3 C29 C28 124.6(8)
N3 C29 H29 117.7
C28 C29 H29 117.7
N3 C30 C26 125.1(8)
N3 C30 H30 117.4
C26 C30 H30 117.4
O11 C31 C28 114.2(7)
O11 C31 C32 126.9(8)
C32 C31 C28 118.8(8)
C31 C32 H32 117.5
C31 C32 C33 125.0(8)
C33 C32 H32 117.5
O12 C33 C32 124.4(7)
O12 C33 C90 116.2(7)
C32 C33 C90 119.3(8)
C1 C40 Fe1 117.0(5)
C41 C40 Fe1 68.3(5)
C41 C40 C1 129.1(8)
C44 C40 Fe1 69.2(5)
C44 C40 C1 124.0(7)
C44 C40 C41 105.6(8)
Fe1 C41 H41 124.9
C40 C41 Fe1 70.3(5)
C40 C41 H41 125.3
C42 C41 Fe1 71.1(6)
C42 C41 C40 109.4(8)
C42 C41 H41 125.3
Fe1 C42 H42 127.3
C41 C42 Fe1 68.7(5)
C41 C42 H42 125.7
C41 C42 C43 108.6(9)
C43 C42 Fe1 69.8(6)
C43 C42 H42 125.7
Fe1 C43 H43 126.3
C42 C43 Fe1 69.9(5)
C42 C43 H43 126.3
C42 C43 C44 107.5(9)
C44 C43 Fe1 69.1(5)
C44 C43 H43 126.3
Fe1 C44 H44 126.4
C40 C44 Fe1 69.8(5)
C40 C44 H44 125.5
C43 C44 Fe1 69.9(5)
C43 C44 C40 109.0(8)
C43 C44 H44 125.5
Fe1 C45 H45 126.0
C46 C45 Fe1 70.2(5)
C46 C45 H45 126.1
C49 C45 Fe1 69.2(6)
C49 C45 H45 126.1
C49 C45 C46 107.7(9)
Fe1 C46 H46 127.3
C45 C46 Fe1 68.5(5)
C45 C46 H46 125.9
C47 C46 Fe1 69.8(6)
C47 C46 C45 108.1(9)
C47 C46 H46 125.9
Fe1 C47 H47 126.7
C46 C47 Fe1 70.5(5)
C46 C47 H47 126.1
C46 C47 C48 107.8(9)
C48 C47 Fe1 68.3(6)
C48 C47 H47 126.1
Fe1 C48 H48 125.6
C47 C48 Fe1 70.4(6)
C47 C48 H48 125.9
C49 C48 Fe1 69.7(6)
C49 C48 C47 108.3(10)
C49 C48 H48 125.9
Fe1 C49 H49 126.0
C45 C49 Fe1 70.1(6)
C45 C49 C48 108.1(9)
C45 C49 H49 125.9
C48 C49 Fe1 69.5(6)
C48 C49 H49 125.9
C11 C50 Fe2 120.6(7)
C51 C50 Fe2 70.1(6)
C51 C50 C11 127.8(10)
C54 C50 Fe2 69.6(6)
C54 C50 C11 124.6(10)
C54 C50 C51 107.3(9)
Fe2 C51 H51 127.1
C50 C51 Fe2 67.9(6)
C50 C51 H51 125.8
C52 C51 Fe2 70.8(8)
C52 C51 C50 108.5(11)
C52 C51 H51 125.8
Fe2 C52 H52 127.5
C51 C52 Fe2 69.0(7)
C51 C52 H52 126.0
C51 C52 C53 108.0(11)
C53 C52 Fe2 69.1(7)
C53 C52 H52 126.0
Fe2 C53 H53 127.7
C52 C53 Fe2 69.6(7)
C52 C53 H53 126.5
C54 C53 Fe2 67.8(6)
C54 C53 C52 107.1(11)
C54 C53 H53 126.5
Fe2 C54 H54 125.9
C50 C54 Fe2 69.3(6)
C50 C54 C53 109.1(11)
C50 C54 H54 125.4
C53 C54 Fe2 71.0(7)
C53 C54 H54 125.4
Fe2 C55 H55 125.6
C56 C55 Fe2 71.0(8)
C56 C55 H55 124.7
C56 C55 C59 110.7(14)
C59 C55 Fe2 70.3(8)
C59 C55 H55 124.7
Fe2 C56 H56 125.7
C55 C56 Fe2 69.9(7)
C55 C56 H56 127.3
C55 C56 C57 105.5(15)
C57 C56 Fe2 68.7(8)
C57 C56 H56 127.3
Fe2 C57 H57 125.7
C56 C57 Fe2 69.0(7)
C56 C57 H57 126.9
C58 C57 Fe2 69.9(9)
C58 C57 C56 106.3(14)
C58 C57 H57 126.9
Fe2 C58 H58 126.2
C57 C58 Fe2 69.2(9)
C57 C58 H58 125.9
C59 C58 Fe2 70.3(9)
C59 C58 C57 108.3(15)
C59 C58 H58 125.9
Fe2 C59 H59 125.4
C55 C59 Fe2 69.7(8)
C55 C59 H59 125.3
C58 C59 Fe2 71.2(10)
C58 C59 C55 109.3(15)
C58 C59 H59 125.3
C12 C60 Fe3 115.9(5)
C61 C60 Fe3 70.1(5)
C61 C60 C12 128.5(8)
C64 C60 Fe3 70.1(5)
C64 C60 C12 123.1(8)
C64 C60 C61 107.3(7)
Fe3 C61 H61 126.3
C60 C61 Fe3 68.3(5)
C60 C61 H61 126.6
C62 C61 Fe3 70.3(5)
C62 C61 C60 106.8(8)
C62 C61 H61 126.6
Fe3 C62 H62 126.6
C61 C62 Fe3 68.9(5)
C61 C62 H62 125.2
C63 C62 Fe3 70.8(5)
C63 C62 C61 109.5(8)
C63 C62 H62 125.2
Fe3 C63 H63 127.5
C62 C63 Fe3 69.6(5)
C62 C63 H63 126.0
C62 C63 C64 108.0(8)
C64 C63 Fe3 68.4(5)
C64 C63 H63 126.0
Fe3 C64 H64 126.0
C60 C64 Fe3 68.5(5)
C60 C64 H64 125.8
C63 C64 Fe3 71.3(5)
C63 C64 C60 108.4(8)
C63 C64 H64 125.8
Fe3 C65 H65 126.4
C66 C65 Fe3 69.3(5)
C66 C65 H65 125.6
C69 C65 Fe3 70.2(5)
C69 C65 H65 125.6
C69 C65 C66 108.7(8)
Fe3 C66 H66 125.5
C65 C66 Fe3 69.9(5)
C65 C66 H66 126.6
C65 C66 C67 106.7(9)
C67 C66 Fe3 69.5(5)
C67 C66 H66 126.6
Fe3 C67 H67 126.0
C66 C67 Fe3 69.6(5)
C66 C67 H67 126.0
C68 C67 Fe3 70.1(5)
C68 C67 C66 108.1(9)
C68 C67 H67 126.0
Fe3 C68 H68 126.2
C67 C68 Fe3 69.1(5)
C67 C68 H68 126.4
C69 C68 Fe3 69.8(5)
C69 C68 C67 107.3(9)
C69 C68 H68 126.4
Fe3 C69 H69 126.0
C65 C69 Fe3 70.2(5)
C65 C69 C68 109.2(9)
C65 C69 H69 125.4
C68 C69 Fe3 70.0(5)
C68 C69 H69 125.4
C22 C70 Fe4 125.0(7)
C71 C70 Fe4 67.2(6)
C71 C70 C22 124.6(9)
C71 C70 C74 105.7(8)
C74 C70 Fe4 67.3(6)
C74 C70 C22 129.4(9)
Fe4 C71 H71 125.3
C70 C71 Fe4 72.2(6)
C70 C71 H71 125.3
C72 C71 Fe4 72.4(8)
C72 C71 C70 109.2(10)
C72 C71 H71 125.3
Fe4 C72 H72 128.9
C71 C72 Fe4 67.6(7)
C71 C72 H72 126.2
C71 C72 C73 107.6(10)
C73 C72 Fe4 68.9(8)
C73 C72 H72 126.2
Fe4 C73 H73 126.6
C72 C73 Fe4 69.8(7)
C72 C73 H73 126.1
C74 C73 Fe4 69.1(8)
C74 C73 C72 107.8(11)
C74 C73 H73 126.1
Fe4 C74 H74 123.5
C70 C74 Fe4 70.9(6)
C70 C74 H74 125.4
C73 C74 Fe4 71.8(8)
C73 C74 C70 109.2(10)
C73 C74 H74 125.4
Fe4 C75 H75 127.2
C76 C75 Fe4 70.3(8)
C76 C75 H75 126.2
C76 C75 C79 107.6(13)
C79 C75 Fe4 67.9(9)
C79 C75 H75 126.2
Fe4 C76 H76 128.0
C75 C76 Fe4 69.0(8)
C75 C76 H76 125.8
C77 C76 Fe4 68.9(9)
C77 C76 C75 108.5(13)
C77 C76 H76 125.8
Fe4 C77 H77 126.7
C76 C77 Fe4 70.5(8)
C76 C77 H77 125.8
C76 C77 C78 108.4(15)
C78 C77 Fe4 68.5(9)
C78 C77 H77 125.8
Fe4 C78 H78 126.3
C77 C78 Fe4 70.4(9)
C77 C78 H78 126.0
C77 C78 C79 108.0(15)
C79 C78 Fe4 68.8(10)
C79 C78 H78 126.0
Fe4 C79 H79 126.2
C75 C79 Fe4 70.4(9)
C75 C79 H79 126.2
C78 C79 Fe4 69.3(10)
C78 C79 C75 107.5(14)
C78 C79 H79 126.2
C23 C80 Fe5 114.4(5)
C81 C80 Fe5 68.5(5)
C81 C80 C23 127.6(7)
C81 C80 C84 107.0(7)
C84 C80 Fe5 70.2(5)
C84 C80 C23 123.7(7)
Fe5 C81 H81 124.3
C80 C81 Fe5 69.9(5)
C80 C81 H81 126.2
C82 C81 Fe5 71.2(5)
C82 C81 C80 107.6(8)
C82 C81 H81 126.2
Fe5 C82 H82 126.8
C81 C82 Fe5 68.4(5)
C81 C82 H82 125.4
C83 C82 Fe5 71.0(5)
C83 C82 C81 109.3(8)
C83 C82 H82 125.4
Fe5 C83 H83 127.1
C82 C83 Fe5 69.6(5)
C82 C83 H83 125.6
C82 C83 C84 108.7(8)
C84 C83 Fe5 69.3(5)
C84 C83 H83 125.6
Fe5 C84 H84 126.2
C80 C84 Fe5 68.6(5)
C80 C84 H84 126.3
C83 C84 Fe5 70.5(5)
C83 C84 C80 107.4(8)
C83 C84 H84 126.3
Fe5 C85 H85 126.1
C86 C85 Fe5 69.5(5)
C86 C85 H85 125.9
C89 C85 Fe5 70.1(5)
C89 C85 H85 125.9
C89 C85 C86 108.2(9)
Fe5 C86 H86 126.1
C85 C86 Fe5 70.1(5)
C85 C86 H86 126.2
C85 C86 C87 107.6(9)
C87 C86 Fe5 69.1(5)
C87 C86 H86 126.2
Fe5 C87 H87 125.5
C86 C87 Fe5 69.8(5)
C86 C87 H87 125.8
C88 C87 Fe5 70.5(6)
C88 C87 C86 108.4(9)
C88 C87 H87 125.8
Fe5 C88 H88 126.2
C87 C88 Fe5 69.4(6)
C87 C88 H88 126.3
C87 C88 C89 107.5(9)
C89 C88 Fe5 69.8(5)
C89 C88 H88 126.3
Fe5 C89 H89 126.4
C85 C89 Fe5 69.9(5)
C85 C89 C88 108.3(9)
C85 C89 H89 125.8
C88 C89 Fe5 69.4(5)
C88 C89 H89 125.8
C33 C90 Fe6 118.7(6)
C91 C90 Fe6 69.7(5)
C91 C90 C33 128.0(7)
C94 C90 Fe6 70.5(5)
C94 C90 C33 123.0(8)
C94 C90 C91 108.4(8)
Fe6 C91 H91 126.3
C90 C91 Fe6 68.4(5)
C90 C91 H91 126.7
C92 C91 Fe6 70.1(6)
C92 C91 C90 106.5(8)
C92 C91 H91 126.7
Fe6 C92 H92 127.0
C91 C92 Fe6 69.3(5)
C91 C92 H92 125.5
C93 C92 Fe6 69.8(6)
C93 C92 C91 109.1(8)
C93 C92 H92 125.5
Fe6 C93 H93 126.5
C92 C93 Fe6 69.7(5)
C92 C93 H93 125.6
C92 C93 C94 108.7(8)
C94 C93 Fe6 69.8(5)
C94 C93 H93 125.6
Fe6 C94 H94 127.1
C90 C94 Fe6 68.3(5)
C90 C94 H94 126.4
C93 C94 Fe6 69.7(5)
C93 C94 C90 107.3(8)
C93 C94 H94 126.4
Fe6 C95 H95 125.9
C96 C95 Fe6 69.8(6)
C96 C95 H95 125.5
C99 C95 Fe6 70.3(6)
C99 C95 H95 125.5
C99 C95 C96 108.9(9)
Fe6 C96 H96 125.7
C95 C96 Fe6 69.8(5)
C95 C96 H96 126.2
C97 C96 Fe6 69.9(6)
C97 C96 C95 107.6(9)
C97 C96 H96 126.2
Fe6 C97 H97 125.6
C96 C97 Fe6 69.8(6)
C96 C97 H97 126.7
C98 C97 Fe6 69.5(6)
C98 C97 C96 106.6(10)
C98 C97 H97 126.7
Fe6 C98 H98 125.5
C97 C98 Fe6 70.6(6)
C97 C98 H98 125.1
C97 C98 C99 109.9(9)
C99 C98 Fe6 70.4(6)
C99 C98 H98 125.1
Fe6 C99 H99 125.4
C95 C99 Fe6 70.3(6)
C95 C99 C98 107.0(9)
C95 C99 H99 126.5
C98 C99 Fe6 69.4(6)
C98 C99 H99 126.5
C102 O101 C103 107.6(10)
H10A C101 H10B 109.5
H10A C101 H10C 109.5
H10B C101 H10C 109.5
C102 C101 H10A 109.5
C102 C101 H10B 109.5
C102 C101 H10C 109.5
O101 C102 C101 104.5(11)
O101 C102 H10D 110.9
O101 C102 H10E 110.9
C101 C102 H10D 110.9
C101 C102 H10E 110.9
H10D C102 H10E 108.9
O101 C103 H10F 110.4
O101 C103 H10G 110.4
O101 C103 C104 106.7(11)
H10F C103 H10G 108.6
C104 C103 H10F 110.4
C104 C103 H10G 110.4
C103 C104 H10H 109.5
C103 C104 H10I 109.5
C103 C104 H10J 109.5
H10H C104 H10I 109.5
H10H C104 H10J 109.5
H10I C104 H10J 109.5
C107 O102 C106 132(2)
C105 C106 O102 119(3)
O102 C107 C108 108(2)
Cl1 C111 H111 109.2
Cl1 C111 Cl3 119(2)
Cl2 C111 H111 109.2
Cl2 C111 Cl1 107.3(19)
Cl2 C111 Cl3 102.7(18)
Cl3 C111 H111 109.2
Cl4 C112 H112 110.2
Cl5 C112 H112 110.2
Cl5 C112 Cl4 100(2)
Cl6 C112 H112 110.2
Cl6 C112 Cl4 109(3)
Cl6 C112 Cl5 117(3)
Cl7 C113 H113 107.9
Cl7 C113 Cl8 118(3)
Cl7 C113 Cl9 100(2)
Cl8 C113 H113 107.9
Cl9 C113 H113 107.9
Cl9 C113 Cl8 115(3)
H12A C121 H12B 109.5
H12A C121 H12C 109.5
H12B C121 H12C 109.5
C122 C121 H12A 109.5
C122 C121 H12B 109.5
C122 C121 H12C 109.5
C121 C122 H12D 108.6
C121 C122 H12E 108.6
H12D C122 H12E 107.6
O103 C122 C121 114.6(15)
O103 C122 H12D 108.6
O103 C122 H12E 108.6
H12F C123 H12G 108.0
C124 C123 H12F 109.4
C124 C123 H12G 109.4
O103 C123 H12F 109.4
O103 C123 H12G 109.4
O103 C123 C124 111.3(16)
C123 C124 H12H 109.5
C123 C124 H12I 109.5
C123 C124 H12J 109.5
H12H C124 H12I 109.5
H12H C124 H12J 109.5
H12I C124 H12J 109.5
C123 O103 C122 102.9(14)
Cl10 C114 H114 109.4
Cl11 C114 H114 109.4
Cl11 C114 Cl10 106.2(15)
Cl12 C114 H114 109.4
Cl12 C114 Cl10 113.6(17)
Cl12 C114 Cl11 108.7(16)
Cl13 C115 Cl14 111.2(14)
Cl15 C115 Cl13 106.4(13)
Cl15 C115 Cl14 104.5(13)
O104 C126 C125 116(2)
O104 C127 C128 120(2)
C127 O104 C126 122.8(17)

loop_
_geom_bond_atom_site_label_1
_geom_bond_atom_site_label_2
_geom_bond_distance
In1 O1 2.113(5)
In1 O2 2.140(5)
In1 O5 2.111(5)
In1 O6 2.149(5)
In1 O9 2.125(5)
In1 O10 2.124(5)
In2 O3 2.125(5)
In2 O4 2.115(6)
In2 O7 2.128(5)
In2 O8 2.110(6)
In2 O11 2.116(5)
In2 O12 2.125(5)
Fe1 C40 2.033(9)
Fe1 C41 2.006(9)
Fe1 C42 2.037(9)
Fe1 C43 2.036(9)
Fe1 C44 2.026(9)
Fe1 C45 2.036(10)
Fe1 C46 2.058(9)
Fe1 C47 2.049(10)
Fe1 C48 2.021(10)
Fe1 C49 2.024(10)
Fe2 C50 2.000(10)
Fe2 C51 2.031(12)
Fe2 C52 2.054(13)
Fe2 C53 2.047(12)
Fe2 C54 2.004(10)
Fe2 C55 2.031(12)
Fe2 C56 2.045(12)
Fe2 C57 2.041(14)
Fe2 C58 2.050(16)
Fe2 C59 2.039(15)
Fe3 C60 2.009(8)
Fe3 C61 2.033(8)
Fe3 C62 2.051(8)
Fe3 C63 2.068(8)
Fe3 C64 2.030(8)
Fe3 C65 2.036(8)
Fe3 C66 2.027(9)
Fe3 C67 2.027(9)
Fe3 C68 2.039(9)
Fe3 C69 2.037(9)
Fe4 C70 2.050(10)
Fe4 C71 1.985(12)
Fe4 C72 2.047(14)
Fe4 C73 2.035(14)
Fe4 C74 2.002(12)
Fe4 C75 2.041(15)
Fe4 C76 2.058(13)
Fe4 C77 2.037(16)
Fe4 C78 2.012(16)
Fe4 C79 2.006(17)
Fe5 C80 2.020(8)
Fe5 C81 2.002(9)
Fe5 C82 2.039(9)
Fe5 C83 2.057(8)
Fe5 C84 2.042(8)
Fe5 C85 2.046(9)
Fe5 C86 2.037(9)
Fe5 C87 2.028(9)
Fe5 C88 2.043(10)
Fe5 C89 2.048(9)
Fe6 C90 2.016(8)
Fe6 C91 2.034(9)
Fe6 C92 2.043(10)
Fe6 C93 2.045(9)
Fe6 C94 2.045(9)
Fe6 C95 2.045(10)
Fe6 C96 2.046(9)
Fe6 C97 2.047(10)
Fe6 C98 2.033(10)
Fe6 C99 2.046(10)
O1 C1 1.287(9)
O2 C3 1.280(9)
O3 C9 1.273(10)
O4 C11 1.302(10)
O5 C12 1.275(9)
O6 C14 1.304(9)
O7 C20 1.272(10)
O8 C22 1.262(9)
O9 C23 1.286(9)
O10 C25 1.290(9)
O11 C31 1.286(9)
O12 C33 1.271(9)
N1 C7 1.334(12)
N1 C8 1.313(11)
N2 C18 1.324(12)
N2 C19 1.337(12)
N3 C29 1.336(11)
N3 C30 1.342(10)
C1 C2 1.403(11)
C1 C40 1.451(11)
C2 H2 0.9500
C2 C3 1.393(12)
C3 C4 1.511(11)
C4 C5 1.355(11)
C4 C8 1.395(12)
C5 H5 0.9500
C5 C6 1.374(11)
C6 C7 1.392(12)
C6 C9 1.500(12)
C7 H7 0.9500
C8 H8 0.9500
C9 C10 1.378(12)
C10 H10 0.9500
C10 C11 1.403(12)
C11 C50 1.470(13)
C12 C13 1.401(11)
C12 C60 1.471(11)
C13 H13 0.9500
C13 C14 1.366(11)
C14 C15 1.519(12)
C15 C16 1.388(11)
C15 C19 1.381(12)
C16 H16 0.9500
C16 C17 1.369(11)
C17 C18 1.386(13)
C17 C20 1.487(12)
C18 H18 0.9500
C19 H19 0.9500
C20 C21 1.377(12)
C21 H21 0.9500
C21 C22 1.406(12)
C22 C70 1.472(12)
C23 C24 1.402(10)
C23 C80 1.476(10)
C24 H24 0.9500
C24 C25 1.382(10)
C25 C26 1.469(10)
C26 C27 1.397(11)
C26 C30 1.393(11)
C27 H27 0.9500
C27 C28 1.392(10)
C28 C29 1.401(11)
C28 C31 1.483(11)
C29 H29 0.9500
C30 H30 0.9500
C31 C32 1.375(11)
C32 H32 0.9500
C32 C33 1.420(11)
C33 C90 1.463(11)
C40 C41 1.430(11)
C40 C44 1.421(12)
C41 H41 0.9500
C41 C42 1.392(12)
C42 H42 0.9500
C42 C43 1.402(12)
C43 H43 0.9500
C43 C44 1.420(12)
C44 H44 0.9500
C45 H45 0.9500
C45 C46 1.443(12)
C45 C49 1.410(13)
C46 H46 0.9500
C46 C47 1.396(13)
C47 H47 0.9500
C47 C48 1.436(13)
C48 H48 0.9500
C48 C49 1.411(13)
C49 H49 0.9500
C50 C51 1.446(14)
C50 C54 1.407(14)
C51 H51 0.9500
C51 C52 1.404(15)
C52 H52 0.9500
C52 C53 1.444(17)
C53 H53 0.9500
C53 C54 1.427(14)
C54 H54 0.9500
C55 H55 0.9500
C55 C56 1.364(18)
C55 C59 1.393(17)
C56 H56 0.9500
C56 C57 1.47(2)
C57 H57 0.9500
C57 C58 1.43(2)
C58 H58 0.9500
C58 C59 1.349(18)
C59 H59 0.9500
C60 C61 1.436(11)
C60 C64 1.428(11)
C61 H61 0.9500
C61 C62 1.423(11)
C62 H62 0.9500
C62 C63 1.395(12)
C63 H63 0.9500
C63 C64 1.412(11)
C64 H64 0.9500
C65 H65 0.9500
C65 C66 1.418(12)
C65 C69 1.379(12)
C66 H66 0.9500
C66 C67 1.418(13)
C67 H67 0.9500
C67 C68 1.418(13)
C68 H68 0.9500
C68 C69 1.401(13)
C69 H69 0.9500
C70 C71 1.403(13)
C70 C74 1.447(12)
C71 H71 1.0000
C71 C72 1.380(14)
C72 H72 0.9500
C72 C73 1.440(15)
C73 H73 0.9500
C73 C74 1.352(14)
C74 H74 0.9500
C75 H75 0.9500
C75 C76 1.426(11)
C75 C79 1.441(11)
C76 H76 0.9500
C76 C77 1.420(11)
C77 H77 0.9500
C77 C78 1.422(11)
C78 H78 0.9500
C78 C79 1.436(12)
C79 H79 1.0000
C80 C81 1.426(11)
C80 C84 1.430(11)
C81 H81 0.9500
C81 C82 1.398(11)
C82 H82 0.9500
C82 C83 1.382(12)
C83 H83 0.9500
C83 C84 1.407(11)
C84 H84 0.9500
C85 H85 0.9500
C85 C86 1.410(12)
C85 C89 1.400(12)
C86 H86 0.9500
C86 C87 1.425(13)
C87 H87 0.9500
C87 C88 1.397(14)
C88 H88 0.9500
C88 C89 1.428(13)
C89 H89 0.9500
C90 C91 1.448(12)
C90 C94 1.428(11)
C91 H91 0.9500
C91 C92 1.416(12)
C92 H92 0.9500
C92 C93 1.414(13)
C93 H93 0.9500
C93 C94 1.416(12)
C94 H94 0.9500
C95 H95 0.9500
C95 C96 1.414(12)
C95 C99 1.377(13)
C96 H96 0.9500
C96 C97 1.411(13)
C97 H97 0.9500
C97 C98 1.390(14)
C98 H98 0.9500
C98 C99 1.402(14)
C99 H99 0.9500
O101 C102 1.441(12)
O101 C103 1.498(13)
C101 H10A 0.9800
C101 H10B 0.9800
C101 H10C 0.9800
C101 C102 1.557(16)
C102 H10D 0.9900
C102 H10E 0.9900
C103 H10F 0.9900
C103 H10G 0.9900
C103 C104 1.574(17)
C104 H10H 0.9800
C104 H10I 0.9800
C104 H10J 0.9800
O102 C106 1.51(2)
O102 C107 1.49(2)
C105 C106 1.35(3)
C107 C108 1.51(3)
C111 H111 1.0000
C111 Cl1 1.765(19)
C111 Cl2 1.735(19)
C111 Cl3 1.80(2)
C112 H112 1.0000
C112 Cl4 1.78(2)
C112 Cl5 1.75(2)
C112 Cl6 1.75(2)
C113 H113 1.0000
C113 Cl7 1.73(2)
C113 Cl8 1.77(2)
C113 Cl9 1.76(2)
C121 H12A 0.9800
C121 H12B 0.9800
C121 H12C 0.9800
C121 C122 1.492(16)
C122 H12D 0.9900
C122 H12E 0.9900
C122 O103 1.448(14)
C123 H12F 0.9900
C123 H12G 0.9900
C123 C124 1.461(15)
C123 O103 1.413(15)
C124 H12H 0.9800
C124 H12I 0.9800
C124 H12J 0.9800
C114 H114 1.0000
C114 Cl10 1.77(2)
C114 Cl11 1.75(2)
C114 Cl12 1.75(2)
C115 Cl13 1.761(19)
C115 Cl14 1.769(19)
C115 Cl15 1.718(19)
C125 C126 1.532(19)
C126 O104 1.492(17)
C127 C128 1.547(19)
C127 O104 1.396(18)

loop_
_geom_torsion_atom_site_label_1
_geom_torsion_atom_site_label_2
_geom_torsion_atom_site_label_3
_geom_torsion_atom_site_label_4
_geom_torsion
In1 O1 C1 C2 29.1(11)
In1 O1 C1 C40 -150.8(5)
In1 O2 C3 C2 -24.6(11)
In1 O2 C3 C4 153.3(5)
In1 O5 C12 C13 21.5(11)
In1 O5 C12 C60 -157.9(5)
In1 O6 C14 C13 -20.9(11)
In1 O6 C14 C15 156.8(5)
In1 O9 C23 C24 24.2(10)
In1 O9 C23 C80 -152.4(5)
In1 O10 C25 C24 -17.6(11)
In1 O10 C25 C26 161.0(5)
In2 O3 C9 C6 159.3(5)
In2 O3 C9 C10 -18.7(12)
In2 O4 C11 C10 21.1(12)
In2 O4 C11 C50 -160.4(6)
In2 O7 C20 C17 164.7(5)
In2 O7 C20 C21 -12.4(13)
In2 O8 C22 C21 4.0(13)
In2 O8 C22 C70 -171.5(6)
In2 O11 C31 C28 154.1(5)
In2 O11 C31 C32 -22.8(11)
In2 O12 C33 C32 25.3(10)
In2 O12 C33 C90 -152.3(5)
Fe1 C40 C41 C42 -60.6(7)
Fe1 C40 C44 C43 59.1(6)
Fe1 C41 C42 C43 -58.6(7)
Fe1 C42 C43 C44 -59.2(7)
Fe1 C43 C44 C40 -59.0(6)
Fe1 C45 C46 C47 58.7(7)
Fe1 C45 C49 C48 -59.3(7)
Fe1 C46 C47 C48 58.3(7)
Fe1 C47 C48 C49 59.7(7)
Fe1 C48 C49 C45 59.7(7)
Fe2 C50 C51 C52 -59.3(9)
Fe2 C50 C54 C53 60.0(8)
Fe2 C51 C52 C53 -58.2(9)
Fe2 C52 C53 C54 -57.6(8)
Fe2 C53 C54 C50 -59.0(7)
Fe2 C55 C56 C57 59.8(9)
Fe2 C55 C59 C58 -60.4(11)
Fe2 C56 C57 C58 60.4(11)
Fe2 C57 C58 C59 59.7(11)
Fe2 C58 C59 C55 59.4(10)
Fe3 C60 C61 C62 -60.1(6)
Fe3 C60 C64 C63 60.3(6)
Fe3 C61 C62 C63 -59.3(6)
Fe3 C62 C63 C64 -57.8(6)
Fe3 C63 C64 C60 -58.6(5)
Fe3 C65 C66 C67 60.0(6)
Fe3 C65 C69 C68 -59.3(6)
Fe3 C66 C67 C68 59.7(6)
Fe3 C67 C68 C69 59.7(6)
Fe3 C68 C69 C65 59.4(6)
Fe4 C70 C71 C72 -63.4(10)
Fe4 C70 C74 C73 61.9(10)
Fe4 C71 C72 C73 -57.3(10)
Fe4 C72 C73 C74 -58.8(10)
Fe4 C73 C74 C70 -61.3(8)
Fe4 C75 C76 C77 57.6(11)
Fe4 C75 C79 C78 -59.6(13)
Fe4 C76 C77 C78 58.2(13)
Fe4 C77 C78 C79 58.8(13)
Fe4 C78 C79 C75 60.3(12)
Fe5 C80 C81 C82 -61.5(6)
Fe5 C80 C84 C83 60.1(6)
Fe5 C81 C82 C83 -59.4(6)
Fe5 C82 C83 C84 -58.4(6)
Fe5 C83 C84 C80 -58.9(6)
Fe5 C85 C86 C87 59.2(6)
Fe5 C85 C89 C88 -58.9(6)
Fe5 C86 C87 C88 60.2(7)
Fe5 C87 C88 C89 59.6(6)
Fe5 C88 C89 C85 59.3(6)
Fe6 C90 C91 C92 -60.0(7)
Fe6 C90 C94 C93 59.1(6)
Fe6 C91 C92 C93 -58.6(7)
Fe6 C92 C93 C94 -59.0(7)
Fe6 C93 C94 C90 -58.2(6)
Fe6 C95 C96 C97 59.9(7)
Fe6 C95 C99 C98 -59.9(7)
Fe6 C96 C97 C98 60.1(7)
Fe6 C97 C98 C99 59.7(7)
Fe6 C98 C99 C95 60.5(7)
O1 In1 O2 C3 31.3(6)
O1 In1 O5 C12 139.5(6)
O1 In1 O6 C14 -42.9(12)
O1 In1 O9 C23 -129.8(6)
O1 In1 O10 C25 113.6(6)
O1 C1 C2 C3 -6.7(13)
O1 C1 C40 Fe1 94.7(7)
O1 C1 C40 C41 177.7(8)
O1 C1 C40 C44 12.5(12)
O2 In1 O1 C1 -34.8(6)
O2 In1 O5 C12 55.2(6)
O2 In1 O6 C14 -76.0(6)
O2 In1 O9 C23 -82.4(11)
O2 In1 O10 C25 -162.8(6)
O2 C3 C4 C5 -37.3(11)
O2 C3 C4 C8 144.6(9)
O3 In2 O4 C11 -25.5(7)
O3 In2 O7 C20 -173.2(7)
O3 In2 O8 C22 -36.9(15)
O3 In2 O11 C31 -67.1(6)
O3 In2 O12 C33 55.1(6)
O3 C9 C10 C11 3.0(15)
O4 In2 O3 C9 24.3(6)
O4 In2 O7 C20 102.1(7)
O4 In2 O8 C22 -106.5(7)
O4 In2 O12 C33 140.7(6)
O4 C11 C50 Fe2 88.4(9)
O4 C11 C50 C51 176.0(10)
O4 C11 C50 C54 3.3(14)
O5 In1 O1 C1 -137.6(6)
O5 In1 O2 C3 121.8(6)
O5 In1 O6 C14 27.6(6)
O5 In1 O9 C23 138.2(6)
O5 In1 O10 C25 -25.1(12)
O5 C12 C13 C14 -1.1(13)
O5 C12 C60 Fe3 87.7(8)
O5 C12 C60 C61 172.1(7)
O5 C12 C60 C64 5.4(11)
O6 In1 O1 C1 -68.0(11)
O6 In1 O2 C3 -155.8(6)
O6 In1 O5 C12 -28.3(6)
O6 In1 O9 C23 55.6(6)
O6 In1 O10 C25 -77.6(6)
O6 C14 C15 C16 -25.6(11)
O6 C14 C15 C19 151.1(9)
O7 In2 O3 C9 -74.4(6)
O7 In2 O4 C11 58.1(7)
O7 In2 O8 C22 -8.3(7)
O7 In2 O11 C31 -151.6(6)
O7 C20 C21 C22 3.6(16)
O8 In2 O3 C9 -45.7(14)
O8 In2 O4 C11 143.9(7)
O8 In2 O7 C20 12.2(7)
O8 In2 O11 C31 123.0(6)
O8 In2 O12 C33 -128.8(6)
O8 C22 C70 Fe4 -80.9(10)
O8 C22 C70 C71 3.8(14)
O8 C22 C70 C74 -169.0(10)
O9 In1 O1 C1 136.1(6)
O9 In1 O2 C3 -16.4(13)
O9 In1 O5 C12 -133.0(6)
O9 In1 O6 C14 112.2(6)
O9 In1 O10 C25 26.9(6)
O9 C23 C24 C25 -1.6(13)
O9 C23 C80 Fe5 88.4(7)
O9 C23 C80 C81 169.3(8)
O9 C23 C80 C84 6.7(11)
O10 In1 O1 C1 51.9(6)
O10 In1 O2 C3 -68.2(6)
O10 In1 O5 C12 -81.2(10)
O10 In1 O6 C14 -163.9(6)
O10 In1 O9 C23 -30.3(6)
O10 C25 C26 C27 -37.8(11)
O10 C25 C26 C30 141.7(9)
O11 In2 O3 C9 -162.2(6)
O11 In2 O7 C20 -84.8(7)
O11 In2 O8 C22 78.9(7)
O11 In2 O12 C33 -32.2(6)
O11 C31 C32 C33 1.8(14)
O12 In2 O3 C9 113.9(6)
O12 In2 O4 C11 -122.9(7)
O12 In2 O8 C22 163.4(7)
O12 In2 O11 C31 30.5(6)
O12 C33 C90 Fe6 93.1(7)
O12 C33 C90 C91 178.8(8)
O12 C33 C90 C94 8.7(11)
C1 C2 C3 O2 5.2(14)
C1 C2 C3 C4 -172.6(8)
C1 C40 C41 Fe1 -107.8(9)
C1 C40 C41 C42 -168.4(8)
C1 C40 C44 Fe1 109.3(8)
C1 C40 C44 C43 168.4(8)
C2 C1 C40 Fe1 -85.2(9)
C2 C1 C40 C41 -2.1(14)
C2 C1 C40 C44 -167.3(8)
C2 C3 C4 C5 140.8(9)
C2 C3 C4 C8 -37.3(13)
C3 C4 C5 C6 -179.3(8)
C3 C4 C8 N1 178.9(11)
C4 C5 C6 C7 1.3(13)
C4 C5 C6 C9 177.4(8)
C5 C4 C8 N1 0.7(17)
C5 C6 C7 N1 -1.2(17)
C5 C6 C9 O3 -39.7(12)
C5 C6 C9 C10 138.5(9)
C6 C9 C10 C11 -175.0(8)
C7 N1 C8 C4 -0.5(19)
C7 C6 C9 O3 136.1(10)
C7 C6 C9 C10 -45.6(13)
C8 N1 C7 C6 0.7(19)
C8 C4 C5 C6 -1.1(14)
C9 C6 C7 N1 -177.1(10)
C9 C10 C11 O4 -4.2(15)
C9 C10 C11 C50 177.4(9)
C10 C11 C50 Fe2 -93.0(10)
C10 C11 C50 C51 -5.4(16)
C10 C11 C50 C54 -178.2(9)
C11 C50 C51 Fe2 -113.9(10)
C11 C50 C51 C52 -173.2(10)
C11 C50 C54 Fe2 113.8(10)
C11 C50 C54 C53 173.8(9)
C12 C13 C14 O6 1.3(13)
C12 C13 C14 C15 -176.3(8)
C12 C60 C61 Fe3 -107.8(8)
C12 C60 C61 C62 -167.9(8)
C12 C60 C64 Fe3 108.6(7)
C12 C60 C64 C63 168.9(7)
C13 C12 C60 Fe3 -91.7(8)
C13 C12 C60 C61 -7.3(12)
C13 C12 C60 C64 -174.0(7)
C13 C14 C15 C16 152.2(8)
C13 C14 C15 C19 -31.1(13)
C14 C15 C16 C17 179.0(8)
C14 C15 C19 N2 179.8(11)
C15 C16 C17 C18 -1.2(14)
C15 C16 C17 C20 178.5(8)
C16 C15 C19 N2 -3.4(18)
C16 C17 C18 N2 1.4(18)
C16 C17 C20 O7 -33.2(12)
C16 C17 C20 C21 144.0(9)
C17 C20 C21 C22 -173.2(9)
C18 N2 C19 C15 3(2)
C18 C17 C20 O7 146.5(10)
C18 C17 C20 C21 -36.3(14)
C19 N2 C18 C17 -2(2)
C19 C15 C16 C17 2.1(14)
C20 C17 C18 N2 -178.3(11)
C20 C21 C22 O8 1.0(16)
C20 C21 C22 C70 176.3(9)
C21 C22 C70 Fe4 103.4(10)
C21 C22 C70 C71 -171.9(10)
C21 C22 C70 C74 15.3(16)
C22 C70 C71 Fe4 -117.8(10)
C22 C70 C71 C72 178.8(11)
C22 C70 C74 Fe4 117.5(11)
C22 C70 C74 C73 179.4(11)
C23 C24 C25 O10 -1.9(13)
C23 C24 C25 C26 179.5(7)
C23 C80 C81 Fe5 -105.0(8)
C23 C80 C81 C82 -166.5(8)
C23 C80 C84 Fe5 106.8(8)
C23 C80 C84 C83 166.9(7)
C24 C23 C80 Fe5 -88.3(8)
C24 C23 C80 C81 -7.4(13)
C24 C23 C80 C84 -170.0(7)
C24 C25 C26 C27 141.0(8)
C24 C25 C26 C30 -39.6(13)
C25 C26 C27 C28 179.1(8)
C25 C26 C30 N3 -178.5(10)
C26 C27 C28 C29 -0.1(13)
C26 C27 C28 C31 179.6(8)
C27 C26 C30 N3 0.9(15)
C27 C28 C29 N3 0.1(15)
C27 C28 C31 O11 -39.4(11)
C27 C28 C31 C32 137.9(8)
C28 C31 C32 C33 -175.0(7)
C29 N3 C30 C26 -1.0(17)
C29 C28 C31 O11 140.3(9)
C29 C28 C31 C32 -42.5(12)
C30 N3 C29 C28 0.4(16)
C30 C26 C27 C28 -0.3(12)
C31 C28 C29 N3 -179.6(9)
C31 C32 C33 O12 -2.9(13)
C31 C32 C33 C90 174.5(8)
C32 C33 C90 Fe6 -84.6(8)
C32 C33 C90 C91 1.2(13)
C32 C33 C90 C94 -169.0(8)
C33 C90 C91 Fe6 -111.1(9)
C33 C90 C91 C92 -171.1(8)
C33 C90 C94 Fe6 112.2(8)
C33 C90 C94 C93 171.2(8)
C40 Fe1 C41 C42 119.7(7)
C40 Fe1 C42 C41 -38.1(5)
C40 Fe1 C42 C43 82.4(6)
C40 Fe1 C43 C42 -81.5(6)
C40 Fe1 C43 C44 37.3(5)
C40 Fe1 C44 C43 -120.2(8)
C40 Fe1 C45 C46 127.8(5)
C40 Fe1 C45 C49 -113.4(6)
C40 Fe1 C46 C45 -72.4(7)
C40 Fe1 C46 C47 167.6(6)
C40 Fe1 C47 C46 -40.1(18)
C40 Fe1 C47 C48 -159.4(13)
C40 Fe1 C48 C47 168.3(8)
C40 Fe1 C48 C49 49.2(11)
C40 Fe1 C49 C45 84.1(6)
C40 Fe1 C49 C48 -156.7(6)
C40 C1 C2 C3 173.2(8)
C40 C41 C42 Fe1 60.1(6)
C40 C41 C42 C43 1.5(11)
C41 Fe1 C40 C1 124.0(9)
C41 Fe1 C40 C44 -117.5(7)
C41 Fe1 C42 C43 120.5(8)
C41 Fe1 C43 C42 -36.8(6)
C41 Fe1 C43 C44 81.9(6)
C41 Fe1 C44 C40 39.1(5)
C41 Fe1 C44 C43 -81.1(6)
C41 Fe1 C45 C46 84.3(6)
C41 Fe1 C45 C49 -156.8(6)
C41 Fe1 C46 C45 -115.2(6)
C41 Fe1 C46 C47 124.8(6)
C41 Fe1 C47 C46 -75.3(7)
C41 Fe1 C47 C48 165.4(6)
C41 Fe1 C48 C47 -47.0(18)
C41 Fe1 C48 C49 -166.1(13)
C41 Fe1 C49 C45 51.9(11)
C41 Fe1 C49 C48 171.1(8)
C41 C40 C44 Fe1 -58.8(6)
C41 C40 C44 C43 0.3(10)
C41 C42 C43 Fe1 57.9(7)
C41 C42 C43 C44 -1.3(11)
C42 Fe1 C40 C1 161.0(7)
C42 Fe1 C40 C41 37.0(5)
C42 Fe1 C40 C44 -80.5(5)
C42 Fe1 C41 C40 -119.7(7)
C42 Fe1 C43 C44 118.8(9)
C42 Fe1 C44 C40 82.6(6)
C42 Fe1 C44 C43 -37.6(6)
C42 Fe1 C45 C46 50.1(11)
C42 Fe1 C45 C49 169.0(9)
C42 Fe1 C46 C45 -158.1(6)
C42 Fe1 C46 C47 81.8(7)
C42 Fe1 C47 C46 -116.0(6)
C42 Fe1 C47 C48 124.7(7)
C42 Fe1 C48 C47 -75.5(8)
C42 Fe1 C48 C49 165.4(6)
C42 Fe1 C49 C45 -164.0(12)
C42 Fe1 C49 C48 -44.8(16)
C42 C43 C44 Fe1 59.6(7)
C42 C43 C44 C40 0.6(11)
C43 Fe1 C40 C1 -155.7(7)
C43 Fe1 C40 C41 80.2(6)
C43 Fe1 C40 C44 -37.2(5)
C43 Fe1 C41 C40 -82.8(5)
C43 Fe1 C41 C42 36.8(5)
C43 Fe1 C42 C41 -120.5(8)
C43 Fe1 C44 C40 120.2(8)
C43 Fe1 C45 C46 -156.1(13)
C43 Fe1 C45 C49 -37.2(17)
C43 Fe1 C46 C45 165.2(8)
C43 Fe1 C46 C47 45.1(12)
C43 Fe1 C47 C46 -158.6(6)
C43 Fe1 C47 C48 82.1(7)
C43 Fe1 C48 C47 -115.2(7)
C43 Fe1 C48 C49 125.7(6)
C43 Fe1 C49 C45 167.8(5)
C43 Fe1 C49 C48 -73.0(7)
C44 Fe1 C40 C1 -118.5(8)
C44 Fe1 C40 C41 117.5(7)
C44 Fe1 C41 C40 -38.7(5)
C44 Fe1 C41 C42 81.0(6)
C44 Fe1 C42 C41 -82.3(6)
C44 Fe1 C42 C43 38.2(6)
C44 Fe1 C43 C42 -118.8(9)
C44 Fe1 C45 C46 169.2(5)
C44 Fe1 C45 C49 -72.0(7)
C44 Fe1 C46 C45 -36.5(17)
C44 Fe1 C46 C47 -156.5(14)
C44 Fe1 C47 C46 167.0(8)
C44 Fe1 C47 C48 47.7(12)
C44 Fe1 C48 C47 -157.8(6)
C44 Fe1 C48 C49 83.1(7)
C44 Fe1 C49 C45 126.9(6)
C44 Fe1 C49 C48 -113.9(6)
C44 C40 C41 Fe1 59.5(6)
C44 C40 C41 C42 -1.1(10)
C45 Fe1 C40 C1 7.1(7)
C45 Fe1 C40 C41 -116.9(5)
C45 Fe1 C40 C44 125.6(5)
C45 Fe1 C41 C40 81.7(6)
C45 Fe1 C41 C42 -158.6(5)
C45 Fe1 C42 C41 48.3(11)
C45 Fe1 C42 C43 168.8(8)
C45 Fe1 C43 C42 -163.4(13)
C45 Fe1 C43 C44 -44.6(17)
C45 Fe1 C44 C40 -74.1(6)
C45 Fe1 C44 C43 165.7(6)
C45 Fe1 C46 C47 -120.1(8)
C45 Fe1 C47 C46 37.8(6)
C45 Fe1 C47 C48 -81.5(7)
C45 Fe1 C48 C47 81.5(7)
C45 Fe1 C48 C49 -37.7(6)
C45 Fe1 C49 C48 119.2(8)
C45 C46 C47 Fe1 -57.9(6)
C45 C46 C47 C48 0.3(11)
C46 Fe1 C40 C1 48.3(8)
C46 Fe1 C40 C41 -75.7(6)
C46 Fe1 C40 C44 166.8(5)
C46 Fe1 C41 C40 125.7(5)
C46 Fe1 C41 C42 -114.6(6)
C46 Fe1 C42 C41 84.2(6)
C46 Fe1 C42 C43 -155.3(6)
C46 Fe1 C43 C42 53.0(12)
C46 Fe1 C43 C44 171.7(8)
C46 Fe1 C44 C40 -45.0(17)
C46 Fe1 C44 C43 -165.2(14)
C46 Fe1 C45 C49 118.9(8)
C46 Fe1 C47 C48 -119.3(9)
C46 Fe1 C48 C47 36.9(6)
C46 Fe1 C48 C49 -82.2(6)
C46 Fe1 C49 C45 -38.3(5)
C46 Fe1 C49 C48 80.9(6)
C46 C45 C49 Fe1 59.9(6)
C46 C45 C49 C48 0.6(11)
C46 C47 C48 Fe1 -59.6(7)
C46 C47 C48 C49 0.0(12)
C47 Fe1 C40 C1 79.7(16)
C47 Fe1 C40 C41 -44.3(16)
C47 Fe1 C40 C44 -161.8(14)
C47 Fe1 C41 C40 166.7(5)
C47 Fe1 C41 C42 -73.7(7)
C47 Fe1 C42 C41 126.0(6)
C47 Fe1 C42 C43 -113.6(6)
C47 Fe1 C43 C42 84.1(7)
C47 Fe1 C43 C44 -157.1(6)
C47 Fe1 C44 C40 169.4(8)
C47 Fe1 C44 C43 49.2(11)
C47 Fe1 C45 C46 -36.5(5)
C47 Fe1 C45 C49 82.4(6)
C47 Fe1 C46 C45 120.1(8)
C47 Fe1 C48 C49 -119.1(9)
C47 Fe1 C49 C45 -81.1(6)
C47 Fe1 C49 C48 38.2(6)
C47 C48 C49 Fe1 -60.1(7)
C47 C48 C49 C45 -0.4(12)
C48 Fe1 C40 C1 -70.0(11)
C48 Fe1 C40 C41 166.0(9)
C48 Fe1 C40 C44 48.6(11)
C48 Fe1 C41 C40 -156.3(14)
C48 Fe1 C41 C42 -36.6(17)
C48 Fe1 C42 C41 168.2(5)
C48 Fe1 C42 C43 -71.3(7)
C48 Fe1 C43 C42 127.1(6)
C48 Fe1 C43 C44 -114.1(6)
C48 Fe1 C44 C40 -157.0(5)
C48 Fe1 C44 C43 82.8(7)
C48 Fe1 C45 C46 -81.0(6)
C48 Fe1 C45 C49 37.8(6)
C48 Fe1 C46 C45 81.8(6)
C48 Fe1 C46 C47 -38.3(6)
C48 Fe1 C47 C46 119.3(9)
C48 Fe1 C49 C45 -119.2(8)
C49 Fe1 C40 C1 -35.7(8)
C49 Fe1 C40 C41 -159.8(5)
C49 Fe1 C40 C44 82.8(6)
C49 Fe1 C41 C40 45.1(11)
C49 Fe1 C41 C42 164.8(8)
C49 Fe1 C42 C41 -157.0(12)
C49 Fe1 C42 C43 -36.6(17)
C49 Fe1 C43 C42 167.8(6)
C49 Fe1 C43 C44 -73.5(7)
C49 Fe1 C44 C40 -114.4(6)
C49 Fe1 C44 C43 125.4(6)
C49 Fe1 C45 C46 -118.9(8)
C49 Fe1 C46 C45 37.7(6)
C49 Fe1 C46 C47 -82.3(7)
C49 Fe1 C47 C46 81.6(6)
C49 Fe1 C47 C48 -37.7(6)
C49 Fe1 C48 C47 119.1(9)
C49 C45 C46 Fe1 -59.3(6)
C49 C45 C46 C47 -0.6(11)
C50 Fe2 C51 C52 120.3(10)
C50 Fe2 C52 C51 -38.1(7)
C50 Fe2 C52 C53 82.0(7)
C50 Fe2 C53 C52 -81.9(8)
C50 Fe2 C53 C54 37.4(7)
C50 Fe2 C54 C53 -120.1(10)
C50 Fe2 C55 C56 129.8(10)
C50 Fe2 C55 C59 -109.0(9)
C50 Fe2 C56 C55 -69.9(12)
C50 Fe2 C56 C57 173.5(10)
C50 Fe2 C58 C57 170.6(9)
C50 Fe2 C58 C59 51.1(14)
C50 Fe2 C59 C55 88.2(9)
C50 Fe2 C59 C58 -151.9(9)
C50 C51 C52 Fe2 57.5(8)
C50 C51 C52 C53 -0.7(14)
C51 Fe2 C50 C11 122.9(11)
C51 Fe2 C50 C54 -118.2(9)
C51 Fe2 C52 C53 120.1(11)
C51 Fe2 C53 C52 -36.8(7)
C51 Fe2 C53 C54 82.5(8)
C51 Fe2 C54 C50 39.1(6)
C51 Fe2 C54 C53 -81.0(8)
C51 Fe2 C55 C56 84.8(11)
C51 Fe2 C55 C59 -153.9(9)
C51 Fe2 C56 C55 -112.0(10)
C51 Fe2 C56 C57 131.4(11)
C51 Fe2 C57 C56 -70.3(12)
C51 Fe2 C57 C58 172.4(9)
C51 Fe2 C59 C55 51.6(15)
C51 Fe2 C59 C58 171.5(11)
C51 C50 C54 Fe2 -60.2(7)
C51 C50 C54 C53 -0.2(12)
C51 C52 C53 Fe2 58.2(9)
C51 C52 C53 C54 0.6(14)
C52 Fe2 C50 C11 159.4(10)
C52 Fe2 C50 C51 36.5(7)
C52 Fe2 C50 C54 -81.7(7)
C52 Fe2 C51 C50 -120.3(10)
C52 Fe2 C53 C54 119.3(11)
C52 Fe2 C54 C50 82.2(7)
C52 Fe2 C54 C53 -37.9(8)
C52 Fe2 C55 C56 48.4(16)
C52 Fe2 C55 C59 169.7(10)
C52 Fe2 C56 C55 -154.7(9)
C52 Fe2 C56 C57 88.7(12)
C52 Fe2 C57 C56 -109.8(10)
C52 Fe2 C57 C58 132.8(10)
C52 Fe2 C58 C57 -68.4(12)
C52 Fe2 C58 C59 172.1(9)
C52 Fe2 C59 C55 -152(3)
C52 Fe2 C59 C58 -32(3)
C52 C53 C54 Fe2 58.8(9)
C52 C53 C54 C50 -0.2(13)
C53 Fe2 C50 C11 -156.4(10)
C53 Fe2 C50 C51 80.7(7)
C53 Fe2 C50 C54 -37.5(7)
C53 Fe2 C51 C50 -82.5(7)
C53 Fe2 C51 C52 37.7(7)
C53 Fe2 C52 C51 -120.1(11)
C53 Fe2 C54 C50 120.1(10)
C53 Fe2 C55 C56 -151(3)
C53 Fe2 C55 C59 -29(3)
C53 Fe2 C56 C55 169.0(11)
C53 Fe2 C56 C57 52.4(18)
C53 Fe2 C57 C56 -154.0(10)
C53 Fe2 C57 C58 88.7(11)
C53 Fe2 C58 C57 -108.6(11)
C53 Fe2 C58 C59 131.9(9)
C53 Fe2 C59 C55 172.9(8)
C53 Fe2 C59 C58 -67.2(11)
C54 Fe2 C50 C11 -118.9(11)
C54 Fe2 C50 C51 118.2(9)
C54 Fe2 C51 C50 -38.3(6)
C54 Fe2 C51 C52 82.0(8)
C54 Fe2 C52 C51 -82.2(8)
C54 Fe2 C52 C53 37.9(7)
C54 Fe2 C53 C52 -119.3(11)
C54 Fe2 C55 C56 170.7(10)
C54 Fe2 C55 C59 -68.0(11)
C54 Fe2 C56 C55 -35(3)
C54 Fe2 C56 C57 -152(3)
C54 Fe2 C57 C56 169.2(10)
C54 Fe2 C57 C58 51.8(15)
C54 Fe2 C58 C57 -152.6(10)
C54 Fe2 C58 C59 87.9(10)
C54 Fe2 C59 C55 132.0(9)
C54 Fe2 C59 C58 -108.0(10)
C54 C50 C51 Fe2 59.9(7)
C54 C50 C51 C52 0.6(13)
C55 Fe2 C50 C11 11.9(10)
C55 Fe2 C50 C51 -111.0(8)
C55 Fe2 C50 C54 130.8(7)
C55 Fe2 C51 C50 87.6(8)
C55 Fe2 C51 C52 -152.1(8)
C55 Fe2 C52 C51 54.5(13)
C55 Fe2 C52 C53 174.5(9)
C55 Fe2 C53 C52 -165(2)
C55 Fe2 C53 C54 -46(3)
C55 Fe2 C54 C50 -70.5(9)
C55 Fe2 C54 C53 169.4(9)
C55 Fe2 C56 C57 -116.6(15)
C55 Fe2 C57 C56 37.7(9)
C55 Fe2 C57 C58 -79.7(10)
C55 Fe2 C58 C57 82.1(10)
C55 Fe2 C58 C59 -37.4(9)
C55 Fe2 C59 C58 119.9(13)
C55 C56 C57 Fe2 -60.6(10)
C55 C56 C57 C58 -0.2(17)
C56 Fe2 C50 C11 50.6(12)
C56 Fe2 C50 C51 -72.3(9)
C56 Fe2 C50 C54 169.5(8)
C56 Fe2 C51 C50 129.0(8)
C56 Fe2 C51 C52 -110.7(9)
C56 Fe2 C52 C51 86.4(9)
C56 Fe2 C52 C53 -153.5(8)
C56 Fe2 C53 C52 53.0(16)
C56 Fe2 C53 C54 172.4(12)
C56 Fe2 C54 C50 -42(3)
C56 Fe2 C54 C53 -162(3)
C56 Fe2 C55 C59 121.3(14)
C56 Fe2 C57 C58 -117.3(14)
C56 Fe2 C58 C57 39.8(9)
C56 Fe2 C58 C59 -79.7(10)
C56 Fe2 C59 C55 -35.7(8)
C56 Fe2 C59 C58 84.2(10)
C56 C55 C59 Fe2 59.7(10)
C56 C55 C59 C58 -0.6(16)
C56 C57 C58 Fe2 -59.8(10)
C56 C57 C58 C59 -0.1(18)
C57 Fe2 C51 C50 170.8(8)
C57 Fe2 C51 C52 -69.0(11)
C57 Fe2 C52 C51 131.7(10)
C57 Fe2 C52 C53 -108.2(10)
C57 Fe2 C53 C52 89.4(11)
C57 Fe2 C53 C54 -151.3(10)
C57 Fe2 C54 C50 174.9(12)
C57 Fe2 C54 C53 54.8(15)
C57 Fe2 C55 C56 -40.6(11)
C57 Fe2 C55 C59 80.6(11)
C57 Fe2 C56 C55 116.6(15)
C57 Fe2 C58 C59 -119.5(14)
C57 Fe2 C59 C55 -81.7(10)
C57 Fe2 C59 C58 38.2(10)
C57 C58 C59 Fe2 -59.0(12)
C57 C58 C59 C55 0.4(17)
C58 Fe2 C50 C11 -63.6(14)
C58 Fe2 C50 C51 173.5(10)
C58 Fe2 C50 C54 55.3(12)
C58 Fe2 C52 C51 171.7(9)
C58 Fe2 C52 C53 -68.3(10)
C58 Fe2 C53 C52 133.0(9)
C58 Fe2 C53 C54 -107.7(9)
C58 Fe2 C54 C50 -150.4(8)
C58 Fe2 C54 C53 89.5(10)
C58 Fe2 C55 C56 -85.2(11)
C58 Fe2 C55 C59 36.1(9)
C58 Fe2 C56 C55 78.1(10)
C58 Fe2 C56 C57 -38.5(10)
C58 Fe2 C57 C56 117.3(14)
C58 Fe2 C59 C55 -119.9(13)
C59 Fe2 C50 C11 -30.9(10)
C59 Fe2 C50 C51 -153.8(7)
C59 Fe2 C50 C54 88.0(8)
C59 Fe2 C51 C50 52.9(13)
C59 Fe2 C51 C52 173.2(10)
C59 Fe2 C52 C51 -162(3)
C59 Fe2 C52 C53 -42(3)
C59 Fe2 C53 C52 170.2(8)
C59 Fe2 C53 C54 -70.4(10)
C59 Fe2 C54 C50 -109.4(8)
C59 Fe2 C54 C53 130.5(9)
C59 Fe2 C55 C56 -121.3(14)
C59 Fe2 C56 C55 36.5(9)
C59 Fe2 C56 C57 -80.1(11)
C59 Fe2 C57 C56 81.2(10)
C59 Fe2 C57 C58 -36.1(9)
C59 Fe2 C58 C57 119.5(14)
C59 C55 C56 Fe2 -59.3(10)
C59 C55 C56 C57 0.5(16)
C60 Fe3 C61 C62 118.2(8)
C60 Fe3 C62 C61 -38.9(5)
C60 Fe3 C62 C63 82.0(5)
C60 Fe3 C63 C62 -82.0(5)
C60 Fe3 C63 C64 38.1(5)
C60 Fe3 C64 C63 -119.5(7)
C60 Fe3 C65 C66 123.6(6)
C60 Fe3 C65 C69 -116.3(6)
C60 Fe3 C66 C65 -74.3(7)
C60 Fe3 C66 C67 168.1(6)
C60 Fe3 C67 C66 -34.3(15)
C60 Fe3 C67 C68 -153.5(11)
C60 Fe3 C68 C67 161.9(8)
C60 Fe3 C68 C69 43.3(11)
C60 Fe3 C69 C65 79.8(6)
C60 Fe3 C69 C68 -160.0(6)
C60 C12 C13 C14 178.2(8)
C60 C61 C62 Fe3 58.8(5)
C60 C61 C62 C63 -0.5(9)
C61 Fe3 C60 C12 124.1(9)
C61 Fe3 C60 C64 -117.9(7)
C61 Fe3 C62 C63 120.9(7)
C61 Fe3 C63 C62 -37.1(5)
C61 Fe3 C63 C64 83.0(6)
C61 Fe3 C64 C60 38.9(5)
C61 Fe3 C64 C63 -80.6(6)
C61 Fe3 C65 C66 80.9(6)
C61 Fe3 C65 C69 -159.0(6)
C61 Fe3 C66 C65 -116.9(6)
C61 Fe3 C66 C67 125.4(6)
C61 Fe3 C67 C66 -73.7(7)
C61 Fe3 C67 C68 167.1(6)
C61 Fe3 C68 C67 -39.9(16)
C61 Fe3 C68 C69 -158.5(13)
C61 Fe3 C69 C65 45.9(11)
C61 Fe3 C69 C68 166.1(8)
C61 C60 C64 Fe3 -60.5(5)
C61 C60 C64 C63 -0.2(9)
C61 C62 C63 Fe3 58.2(6)
C61 C62 C63 C64 0.4(9)
C62 Fe3 C60 C12 162.2(8)
C62 Fe3 C60 C61 38.1(5)
C62 Fe3 C60 C64 -79.7(5)
C62 Fe3 C61 C60 -118.2(8)
C62 Fe3 C63 C64 120.1(7)
C62 Fe3 C64 C60 82.9(5)
C62 Fe3 C64 C63 -36.6(5)
C62 Fe3 C65 C66 50.8(11)
C62 Fe3 C65 C69 170.8(8)
C62 Fe3 C66 C65 -158.9(5)
C62 Fe3 C66 C67 83.4(7)
C62 Fe3 C67 C66 -116.7(6)
C62 Fe3 C67 C68 124.1(6)
C62 Fe3 C68 C67 -77.1(7)
C62 Fe3 C68 C69 164.3(6)
C62 Fe3 C69 C65 -167.7(11)
C62 Fe3 C69 C68 -47.5(15)
C62 C63 C64 Fe3 58.5(6)
C62 C63 C64 C60 -0.1(9)
C63 Fe3 C60 C12 -155.2(8)
C63 Fe3 C60 C61 80.7(5)
C63 Fe3 C60 C64 -37.1(5)
C63 Fe3 C61 C60 -82.1(5)
C63 Fe3 C61 C62 36.1(5)
C63 Fe3 C62 C61 -120.9(7)
C63 Fe3 C64 C60 119.5(7)
C63 Fe3 C65 C66 -166.1(10)
C63 Fe3 C65 C69 -46.0(13)
C63 Fe3 C66 C65 168.7(9)
C63 Fe3 C66 C67 51.0(12)
C63 Fe3 C67 C66 -158.9(6)
C63 Fe3 C67 C68 81.9(7)
C63 Fe3 C68 C67 -117.6(6)
C63 Fe3 C68 C69 123.8(6)
C63 Fe3 C69 C65 163.5(5)
C63 Fe3 C69 C68 -76.3(7)
C64 Fe3 C60 C12 -118.0(9)
C64 Fe3 C60 C61 117.9(7)
C64 Fe3 C61 C60 -38.7(5)
C64 Fe3 C61 C62 79.4(6)
C64 Fe3 C62 C61 -83.6(5)
C64 Fe3 C62 C63 37.2(5)
C64 Fe3 C63 C62 -120.1(7)
C64 Fe3 C65 C66 165.1(6)
C64 Fe3 C65 C69 -74.9(7)
C64 Fe3 C66 C65 -41.8(14)
C64 Fe3 C66 C67 -159.4(11)
C64 Fe3 C67 C66 164.0(8)
C64 Fe3 C67 C68 44.8(11)
C64 Fe3 C68 C67 -160.5(5)
C64 Fe3 C68 C69 80.9(6)
C64 Fe3 C69 C65 123.2(5)
C64 Fe3 C69 C68 -116.6(6)
C64 C60 C61 Fe3 60.5(5)
C64 C60 C61 C62 0.5(9)
C65 Fe3 C60 C12 6.0(8)
C65 Fe3 C60 C61 -118.1(5)
C65 Fe3 C60 C64 124.0(5)
C65 Fe3 C61 C60 79.4(6)
C65 Fe3 C61 C62 -162.4(5)
C65 Fe3 C62 C61 41.6(11)
C65 Fe3 C62 C63 162.5(8)
C65 Fe3 C63 C62 -158.3(10)
C65 Fe3 C63 C64 -38.2(13)
C65 Fe3 C64 C60 -74.3(6)
C65 Fe3 C64 C63 166.2(5)
C65 Fe3 C66 C67 -117.6(8)
C65 Fe3 C67 C66 38.6(5)
C65 Fe3 C67 C68 -80.6(6)
C65 Fe3 C68 C67 82.0(6)
C65 Fe3 C68 C69 -36.6(5)
C65 Fe3 C69 C68 120.2(8)
C65 C66 C67 Fe3 -60.3(6)
C65 C66 C67 C68 -0.6(10)
C66 Fe3 C60 C12 46.8(8)
C66 Fe3 C60 C61 -77.3(6)
C66 Fe3 C60 C64 164.9(5)
C66 Fe3 C61 C60 121.9(5)
C66 Fe3 C61 C62 -119.9(6)
C66 Fe3 C62 C61 78.4(6)
C66 Fe3 C62 C63 -160.7(5)
C66 Fe3 C63 C62 45.4(12)
C66 Fe3 C63 C64 165.4(9)
C66 Fe3 C64 C60 -42.6(13)
C66 Fe3 C64 C63 -162.1(11)
C66 Fe3 C65 C69 120.1(8)
C66 Fe3 C67 C68 -119.2(8)
C66 Fe3 C68 C67 37.9(5)
C66 Fe3 C68 C69 -80.7(6)
C66 Fe3 C69 C65 -37.6(5)
C66 Fe3 C69 C68 82.6(6)
C66 C65 C69 Fe3 58.7(6)
C66 C65 C69 C68 -0.6(10)
C66 C67 C68 Fe3 -59.4(6)
C66 C67 C68 C69 0.3(10)
C67 Fe3 C60 C12 73.2(14)
C67 Fe3 C60 C61 -50.9(14)
C67 Fe3 C60 C64 -168.8(11)
C67 Fe3 C61 C60 163.0(5)
C67 Fe3 C61 C62 -78.8(7)
C67 Fe3 C62 C61 122.2(6)
C67 Fe3 C62 C63 -116.9(6)
C67 Fe3 C63 C62 82.4(7)
C67 Fe3 C63 C64 -157.5(6)
C67 Fe3 C64 C60 171.6(8)
C67 Fe3 C64 C63 52.1(11)
C67 Fe3 C65 C66 -38.7(6)
C67 Fe3 C65 C69 81.3(6)
C67 Fe3 C66 C65 117.6(8)
C67 Fe3 C68 C69 -118.6(8)
C67 Fe3 C69 C65 -81.9(6)
C67 Fe3 C69 C68 38.3(6)
C67 C68 C69 Fe3 -59.2(6)
C67 C68 C69 C65 0.2(10)
C68 Fe3 C60 C12 -65.0(12)
C68 Fe3 C60 C61 170.9(8)
C68 Fe3 C60 C64 53.0(10)
C68 Fe3 C61 C60 -165.9(13)
C68 Fe3 C61 C62 -47.7(16)
C68 Fe3 C62 C61 164.8(6)
C68 Fe3 C62 C63 -74.3(7)
C68 Fe3 C63 C62 125.6(6)
C68 Fe3 C63 C64 -114.3(6)
C68 Fe3 C64 C60 -156.2(5)
C68 Fe3 C64 C63 84.3(6)
C68 Fe3 C65 C66 -82.9(6)
C68 Fe3 C65 C69 37.1(6)
C68 Fe3 C66 C65 79.9(6)
C68 Fe3 C66 C67 -37.8(6)
C68 Fe3 C67 C66 119.2(8)
C68 Fe3 C69 C65 -120.2(8)
C69 Fe3 C60 C12 -34.7(8)
C69 Fe3 C60 C61 -158.8(5)
C69 Fe3 C60 C64 83.3(6)
C69 Fe3 C61 C60 47.4(11)
C69 Fe3 C61 C62 165.6(8)
C69 Fe3 C62 C61 -158.6(12)
C69 Fe3 C62 C63 -37.8(15)
C69 Fe3 C63 C62 167.1(5)
C69 Fe3 C63 C64 -72.8(7)
C69 Fe3 C64 C60 -114.4(5)
C69 Fe3 C64 C63 126.1(6)
C69 Fe3 C65 C66 -120.1(8)
C69 Fe3 C66 C65 36.5(5)
C69 Fe3 C66 C67 -81.1(6)
C69 Fe3 C67 C66 81.5(6)
C69 Fe3 C67 C68 -37.7(5)
C69 Fe3 C68 C67 118.6(8)
C69 C65 C66 Fe3 -59.3(6)
C69 C65 C66 C67 0.7(9)
C70 Fe4 C71 C72 117.7(9)
C70 Fe4 C72 C71 -38.7(6)
C70 Fe4 C72 C73 82.0(7)
C70 Fe4 C73 C72 -80.1(8)
C70 Fe4 C73 C74 39.1(7)
C70 Fe4 C74 C73 -118.7(10)
C70 Fe4 C75 C76 117.8(9)
C70 Fe4 C75 C79 -122.7(10)
C70 Fe4 C76 C75 -82.3(10)
C70 Fe4 C76 C77 156.8(10)
C70 Fe4 C77 C76 -54.8(19)
C70 Fe4 C77 C78 -174.6(13)
C70 Fe4 C78 C77 172.8(17)
C70 Fe4 C78 C79 53(3)
C70 Fe4 C79 C75 79.0(11)
C70 Fe4 C79 C78 -162.6(9)
C70 C71 C72 Fe4 63.2(9)
C70 C71 C72 C73 5.9(16)
C71 Fe4 C70 C22 117.2(10)
C71 Fe4 C70 C74 -119.6(8)
C71 Fe4 C72 C73 120.7(10)
C71 Fe4 C73 C72 -36.3(7)
C71 Fe4 C73 C74 83.0(7)
C71 Fe4 C74 C70 37.2(5)
C71 Fe4 C74 C73 -81.5(8)
C71 Fe4 C75 C76 74.4(10)
C71 Fe4 C75 C79 -166.1(10)
C71 Fe4 C76 C75 -122.6(9)
C71 Fe4 C76 C77 116.6(10)
C71 Fe4 C77 C76 -79.4(11)
C71 Fe4 C77 C78 160.7(10)
C71 Fe4 C78 C77 -43(2)
C71 Fe4 C78 C79 -162.2(12)
C71 Fe4 C79 C75 38(2)
C71 Fe4 C79 C78 156.7(16)
C71 C70 C74 Fe4 -56.3(7)
C71 C70 C74 C73 5.5(14)
C71 C72 C73 Fe4 56.5(10)
C71 C72 C73 C74 -2.3(17)
C72 Fe4 C70 C22 155.3(9)
C72 Fe4 C70 C71 38.1(6)
C72 Fe4 C70 C74 -81.5(7)
C72 Fe4 C71 C70 -117.7(9)
C72 Fe4 C73 C74 119.3(11)
C72 Fe4 C74 C70 80.2(6)
C72 Fe4 C74 C73 -38.5(8)
C72 Fe4 C75 C76 39.6(18)
C72 Fe4 C75 C79 159.1(14)
C72 Fe4 C76 C75 -163.0(9)
C72 Fe4 C76 C77 76.2(12)
C72 Fe4 C77 C76 -119.6(10)
C72 Fe4 C77 C78 120.5(11)
C72 Fe4 C78 C77 -75.7(12)
C72 Fe4 C78 C79 164.9(10)
C72 Fe4 C79 C75 -156.8(14)
C72 Fe4 C79 C78 -38(2)
C72 C73 C74 Fe4 59.3(10)
C72 C73 C74 C70 -2.1(15)
C73 Fe4 C70 C22 -159.9(10)
C73 Fe4 C70 C71 83.0(7)
C73 Fe4 C70 C74 -36.7(6)
C73 Fe4 C71 C70 -80.2(6)
C73 Fe4 C71 C72 37.5(7)
C73 Fe4 C72 C71 -120.7(10)
C73 Fe4 C74 C70 118.7(10)
C73 Fe4 C75 C76 -162.8(16)
C73 Fe4 C75 C79 -43(2)
C73 Fe4 C76 C75 166.3(13)
C73 Fe4 C76 C77 45(2)
C73 Fe4 C77 C76 -160.7(9)
C73 Fe4 C77 C78 79.4(12)
C73 Fe4 C78 C77 -118.5(11)
C73 Fe4 C78 C79 122.2(11)
C73 Fe4 C79 C75 164.8(8)
C73 Fe4 C79 C78 -76.8(12)
C74 Fe4 C70 C22 -123.2(11)
C74 Fe4 C70 C71 119.6(8)
C74 Fe4 C71 C70 -38.2(6)
C74 Fe4 C71 C72 79.4(7)
C74 Fe4 C72 C71 -84.2(7)
C74 Fe4 C72 C73 36.5(7)
C74 Fe4 C73 C72 -119.3(11)
C74 Fe4 C75 C76 161.8(8)
C74 Fe4 C75 C79 -78.7(11)
C74 Fe4 C76 C75 -53(2)
C74 Fe4 C76 C77 -174.2(16)
C74 Fe4 C77 C76 175.3(13)
C74 Fe4 C77 C78 55(2)
C74 Fe4 C78 C77 -157.8(9)
C74 Fe4 C78 C79 82.9(12)
C74 Fe4 C79 C75 123.3(9)
C74 Fe4 C79 C78 -118.3(10)
C74 C70 C71 Fe4 56.4(7)
C74 C70 C71 C72 -7.0(14)
C75 Fe4 C70 C22 0.3(10)
C75 Fe4 C70 C71 -116.9(7)
C75 Fe4 C70 C74 123.5(7)
C75 Fe4 C71 C70 83.1(7)
C75 Fe4 C71 C72 -159.3(7)
C75 Fe4 C72 C71 48.7(16)
C75 Fe4 C72 C73 169.4(12)
C75 Fe4 C73 C72 -166.7(17)
C75 Fe4 C73 C74 -47(2)
C75 Fe4 C74 C70 -78.4(9)
C75 Fe4 C74 C73 162.9(9)
C75 Fe4 C76 C77 -120.8(14)
C75 Fe4 C77 C76 36.9(8)
C75 Fe4 C77 C78 -83.0(11)
C75 Fe4 C78 C77 80.8(10)
C75 Fe4 C78 C79 -38.6(9)
C75 Fe4 C79 C78 118.4(15)
C75 C76 C77 Fe4 -57.7(11)
C75 C76 C77 C78 1(2)
C76 Fe4 C70 C22 43.7(10)
C76 Fe4 C70 C71 -73.5(8)
C76 Fe4 C70 C74 166.9(7)
C76 Fe4 C71 C70 123.6(6)
C76 Fe4 C71 C72 -118.7(8)
C76 Fe4 C72 C71 77.3(9)
C76 Fe4 C72 C73 -162.0(8)
C76 Fe4 C73 C72 42.3(18)
C76 Fe4 C73 C74 161.6(13)
C76 Fe4 C74 C70 -37.6(19)
C76 Fe4 C74 C73 -156.3(16)
C76 Fe4 C75 C79 119.5(14)
C76 Fe4 C77 C78 -119.9(16)
C76 Fe4 C78 C77 37.2(9)
C76 Fe4 C78 C79 -82.2(10)
C76 Fe4 C79 C75 -37.3(8)
C76 Fe4 C79 C78 81.1(11)
C76 C75 C79 Fe4 59.3(11)
C76 C75 C79 C78 0(2)
C76 C77 C78 Fe4 -59.5(12)
C76 C77 C78 C79 -1(2)
C77 Fe4 C70 C22 82.9(17)
C77 Fe4 C70 C71 -34.2(16)
C77 Fe4 C70 C74 -153.9(14)
C77 Fe4 C71 C70 165.0(7)
C77 Fe4 C71 C72 -77.3(9)
C77 Fe4 C72 C71 117.9(8)
C77 Fe4 C72 C73 -121.4(8)
C77 Fe4 C73 C72 75.0(10)
C77 Fe4 C73 C74 -165.7(8)
C77 Fe4 C74 C70 152.3(16)
C77 Fe4 C74 C73 33.6(19)
C77 Fe4 C75 C76 -36.7(8)
C77 Fe4 C75 C79 82.8(10)
C77 Fe4 C76 C75 120.8(14)
C77 Fe4 C78 C79 -119.3(16)
C77 Fe4 C79 C75 -80.8(9)
C77 Fe4 C79 C78 37.7(9)
C77 C78 C79 Fe4 -59.7(13)
C77 C78 C79 C75 1(2)
C78 Fe4 C70 C22 -85(2)
C78 Fe4 C70 C71 158(2)
C78 Fe4 C70 C74 38(2)
C78 Fe4 C71 C70 -164.4(14)
C78 Fe4 C71 C72 -46.7(17)
C78 Fe4 C72 C71 158.9(8)
C78 Fe4 C72 C73 -80.4(10)
C78 Fe4 C73 C72 117.4(9)
C78 Fe4 C73 C74 -123.3(9)
C78 Fe4 C74 C70 -167.2(8)
C78 Fe4 C74 C73 74.1(11)
C78 Fe4 C75 C76 -80.8(9)
C78 Fe4 C75 C79 38.7(9)
C78 Fe4 C76 C75 83.2(9)
C78 Fe4 C76 C77 -37.6(9)
C78 Fe4 C77 C76 119.9(16)
C78 Fe4 C79 C75 -118.4(15)
C79 Fe4 C70 C22 -43.6(11)
C79 Fe4 C70 C71 -160.8(8)
C79 Fe4 C70 C74 79.6(9)
C79 Fe4 C71 C70 54(2)
C79 Fe4 C71 C72 171.6(18)
C79 Fe4 C72 C71 -172.4(17)
C79 Fe4 C72 C73 -52(2)
C79 Fe4 C73 C72 160.1(9)
C79 Fe4 C73 C74 -80.6(10)
C79 Fe4 C74 C70 -122.3(8)
C79 Fe4 C74 C73 118.9(9)
C79 Fe4 C75 C76 -119.5(14)
C79 Fe4 C76 C75 38.2(8)
C79 Fe4 C76 C77 -82.6(10)
C79 Fe4 C77 C76 81.6(10)
C79 Fe4 C77 C78 -38.3(10)
C79 Fe4 C78 C77 119.3(16)
C79 C75 C76 Fe4 -57.8(12)
C79 C75 C76 C77 -0.1(19)
C80 Fe5 C81 C82 117.7(7)
C80 Fe5 C82 C81 -39.2(5)
C80 Fe5 C82 C83 81.6(5)
C80 Fe5 C83 C82 -82.0(5)
C80 Fe5 C83 C84 38.5(5)
C80 Fe5 C84 C83 -118.7(7)
C80 Fe5 C85 C86 124.5(6)
C80 Fe5 C85 C89 -116.2(6)
C80 Fe5 C86 C85 -75.0(7)
C80 Fe5 C86 C87 166.2(6)
C80 Fe5 C87 C86 -42.7(15)
C80 Fe5 C87 C88 -161.8(11)
C80 Fe5 C88 C87 167.7(7)
C80 Fe5 C88 C89 49.0(11)
C80 Fe5 C89 C85 81.8(6)
C80 Fe5 C89 C88 -158.5(6)
C80 C23 C24 C25 174.7(7)
C80 C81 C82 Fe5 60.7(6)
C80 C81 C82 C83 1.4(10)
C81 Fe5 C80 C23 122.7(8)
C81 Fe5 C80 C84 -118.3(7)
C81 Fe5 C82 C83 120.8(7)
C81 Fe5 C83 C82 -37.0(5)
C81 Fe5 C83 C84 83.5(5)
C81 Fe5 C84 C80 38.6(5)
C81 Fe5 C84 C83 -80.0(6)
C81 Fe5 C85 C86 80.9(7)
C81 Fe5 C85 C89 -159.8(5)
C81 Fe5 C86 C85 -117.7(6)
C81 Fe5 C86 C87 123.5(6)
C81 Fe5 C87 C86 -76.4(7)
C81 Fe5 C87 C88 164.5(6)
C81 Fe5 C88 C87 -43.8(14)
C81 Fe5 C88 C89 -162.5(10)
C81 Fe5 C89 C85 46.7(12)
C81 Fe5 C89 C88 166.4(8)
C81 C80 C84 Fe5 -58.9(6)
C81 C80 C84 C83 1.2(9)
C81 C82 C83 Fe5 57.8(6)
C81 C82 C83 C84 -0.6(10)
C82 Fe5 C80 C23 160.9(7)
C82 Fe5 C80 C81 38.2(5)
C82 Fe5 C80 C84 -80.1(5)
C82 Fe5 C81 C80 -117.7(7)
C82 Fe5 C83 C84 120.5(7)
C82 Fe5 C84 C80 82.3(5)
C82 Fe5 C84 C83 -36.3(5)
C82 Fe5 C85 C86 47.6(12)
C82 Fe5 C85 C89 166.9(8)
C82 Fe5 C86 C85 -160.0(6)
C82 Fe5 C86 C87 81.2(7)
C82 Fe5 C87 C86 -118.0(6)
C82 Fe5 C87 C88 122.9(6)
C82 Fe5 C88 C87 -76.5(7)
C82 Fe5 C88 C89 164.8(6)
C82 Fe5 C89 C85 -163.4(11)
C82 Fe5 C89 C88 -43.7(15)
C82 C83 C84 Fe5 58.5(6)
C82 C83 C84 C80 -0.4(10)
C83 Fe5 C80 C23 -156.5(7)
C83 Fe5 C80 C81 80.8(5)
C83 Fe5 C80 C84 -37.6(5)
C83 Fe5 C81 C80 -81.6(5)
C83 Fe5 C81 C82 36.1(5)
C83 Fe5 C82 C81 -120.8(7)
C83 Fe5 C84 C80 118.7(7)
C83 Fe5 C85 C86 -160.9(11)
C83 Fe5 C85 C89 -41.6(14)
C83 Fe5 C86 C85 166.1(8)
C83 Fe5 C86 C87 47.3(12)
C83 Fe5 C87 C86 -159.5(6)
C83 Fe5 C87 C88 81.4(7)
C83 Fe5 C88 C87 -116.4(6)
C83 Fe5 C88 C89 124.9(6)
C83 Fe5 C89 C85 165.7(5)
C83 Fe5 C89 C88 -74.6(7)
C84 Fe5 C80 C23 -118.9(8)
C84 Fe5 C80 C81 118.3(7)
C84 Fe5 C81 C80 -38.3(4)
C84 Fe5 C81 C82 79.4(5)
C84 Fe5 C82 C81 -83.8(5)
C84 Fe5 C82 C83 37.0(5)
C84 Fe5 C83 C82 -120.5(7)
C84 Fe5 C85 C86 166.7(6)
C84 Fe5 C85 C89 -74.0(6)
C84 Fe5 C86 C85 -40.0(16)
C84 Fe5 C86 C87 -158.8(12)
C84 Fe5 C87 C86 166.1(7)
C84 Fe5 C87 C88 46.9(11)
C84 Fe5 C88 C87 -158.4(5)
C84 Fe5 C88 C89 82.8(6)
C84 Fe5 C89 C85 125.1(5)
C84 Fe5 C89 C88 -115.2(6)
C84 C80 C81 Fe5 60.0(6)
C84 C80 C81 C82 -1.6(9)
C85 Fe5 C80 C23 5.2(7)
C85 Fe5 C80 C81 -117.5(5)
C85 Fe5 C80 C84 124.2(5)
C85 Fe5 C81 C80 81.7(5)
C85 Fe5 C81 C82 -160.6(5)
C85 Fe5 C82 C81 46.1(11)
C85 Fe5 C82 C83 166.9(8)
C85 Fe5 C83 C82 -162.8(11)
C85 Fe5 C83 C84 -42.4(14)
C85 Fe5 C84 C80 -75.9(6)
C85 Fe5 C84 C83 165.5(5)
C85 Fe5 C86 C87 -118.8(9)
C85 Fe5 C87 C86 37.7(6)
C85 Fe5 C87 C88 -81.5(6)
C85 Fe5 C88 C87 81.8(6)
C85 Fe5 C88 C89 -37.0(6)
C85 Fe5 C89 C88 119.7(9)
C85 C86 C87 Fe5 -59.8(6)
C85 C86 C87 C88 0.4(11)
C86 Fe5 C80 C23 46.4(8)
C86 Fe5 C80 C81 -76.3(6)
C86 Fe5 C80 C84 165.3(5)
C86 Fe5 C81 C80 124.0(5)
C86 Fe5 C81 C82 -118.3(6)
C86 Fe5 C82 C81 80.4(6)
C86 Fe5 C82 C83 -158.8(5)
C86 Fe5 C83 C82 48.1(11)
C86 Fe5 C83 C84 168.6(9)
C86 Fe5 C84 C80 -45.0(15)
C86 Fe5 C84 C83 -163.7(12)
C86 Fe5 C85 C89 119.3(8)
C86 Fe5 C87 C88 -119.1(8)
C86 Fe5 C88 C87 38.1(6)
C86 Fe5 C88 C89 -80.6(6)
C86 Fe5 C89 C85 -37.6(5)
C86 Fe5 C89 C88 82.0(7)
C86 C85 C89 Fe5 59.3(6)
C86 C85 C89 C88 0.3(10)
C86 C87 C88 Fe5 -59.8(7)
C86 C87 C88 C89 -0.2(11)
C87 Fe5 C80 C23 79.7(13)
C87 Fe5 C80 C81 -43.1(13)
C87 Fe5 C80 C84 -161.4(11)
C87 Fe5 C81 C80 166.1(5)
C87 Fe5 C81 C82 -76.2(6)
C87 Fe5 C82 C81 123.5(6)
C87 Fe5 C82 C83 -115.7(6)
C87 Fe5 C83 C82 82.1(7)
C87 Fe5 C83 C84 -157.5(6)
C87 Fe5 C84 C80 167.9(8)
C87 Fe5 C84 C83 49.3(11)
C87 Fe5 C85 C86 -38.3(6)
C87 Fe5 C85 C89 81.1(6)
C87 Fe5 C86 C85 118.8(9)
C87 Fe5 C88 C89 -118.7(8)
C87 Fe5 C89 C85 -82.1(6)
C87 Fe5 C89 C88 37.6(6)
C87 C88 C89 Fe5 -59.4(7)
C87 C88 C89 C85 -0.1(11)
C88 Fe5 C80 C23 -71.7(11)
C88 Fe5 C80 C81 165.6(8)
C88 Fe5 C80 C84 47.3(10)
C88 Fe5 C81 C80 -160.7(11)
C88 Fe5 C81 C82 -43.0(14)
C88 Fe5 C82 C81 164.8(6)
C88 Fe5 C82 C83 -74.4(7)
C88 Fe5 C83 C82 124.0(6)
C88 Fe5 C83 C84 -115.5(6)
C88 Fe5 C84 C80 -159.2(5)
C88 Fe5 C84 C83 82.1(6)
C88 Fe5 C85 C86 -81.6(6)
C88 Fe5 C85 C89 37.7(6)
C88 Fe5 C86 C85 81.5(6)
C88 Fe5 C86 C87 -37.3(6)
C88 Fe5 C87 C86 119.1(8)
C88 Fe5 C89 C85 -119.7(9)
C89 Fe5 C80 C23 -36.8(7)
C89 Fe5 C80 C81 -159.5(5)
C89 Fe5 C80 C84 82.2(6)
C89 Fe5 C81 C80 48.4(11)
C89 Fe5 C81 C82 166.1(9)
C89 Fe5 C82 C81 -161.8(11)
C89 Fe5 C82 C83 -41.0(14)
C89 Fe5 C83 C82 165.4(5)
C89 Fe5 C83 C84 -74.1(6)
C89 Fe5 C84 C80 -116.3(5)
C89 Fe5 C84 C83 125.0(6)
C89 Fe5 C85 C86 -119.3(8)
C89 Fe5 C86 C85 37.3(5)
C89 Fe5 C86 C87 -81.5(6)
C89 Fe5 C87 C86 80.9(6)
C89 Fe5 C87 C88 -38.2(6)
C89 Fe5 C88 C87 118.7(8)
C89 C85 C86 Fe5 -59.6(6)
C89 C85 C86 C87 -0.4(10)
C90 Fe6 C91 C92 118.0(8)
C90 Fe6 C92 C91 -39.2(5)
C90 Fe6 C92 C93 81.5(6)
C90 Fe6 C93 C92 -82.0(6)
C90 Fe6 C93 C94 38.1(5)
C90 Fe6 C94 C93 -119.2(8)
C90 Fe6 C95 C96 122.7(6)
C90 Fe6 C95 C99 -117.4(6)
C90 Fe6 C96 C95 -76.2(7)
C90 Fe6 C96 C97 165.3(6)
C90 Fe6 C97 C96 -40.7(16)
C90 Fe6 C97 C98 -158.3(11)
C90 Fe6 C98 C97 162.4(8)
C90 Fe6 C98 C99 41.9(13)
C90 Fe6 C99 C95 80.1(6)
C90 Fe6 C99 C98 -162.1(6)
C90 C91 C92 Fe6 58.9(6)
C90 C91 C92 C93 0.3(11)
C91 Fe6 C90 C33 123.1(8)
C91 Fe6 C90 C94 -119.2(7)
C91 Fe6 C92 C93 120.8(8)
C91 Fe6 C93 C92 -36.9(6)
C91 Fe6 C93 C94 83.2(6)
C91 Fe6 C94 C90 38.4(5)
C91 Fe6 C94 C93 -80.8(6)
C91 Fe6 C95 C96 79.1(7)
C91 Fe6 C95 C99 -161.0(6)
C91 Fe6 C96 C95 -119.4(6)
C91 Fe6 C96 C97 122.1(7)
C91 Fe6 C97 C96 -76.7(8)
C91 Fe6 C97 C98 165.7(6)
C91 Fe6 C98 C97 -38.2(15)
C91 Fe6 C98 C99 -158.7(11)
C91 Fe6 C99 C95 44.4(13)
C91 Fe6 C99 C98 162.2(9)
C91 C90 C94 Fe6 -59.7(6)
C91 C90 C94 C93 -0.6(10)
C91 C92 C93 Fe6 58.3(7)
C91 C92 C93 C94 -0.7(12)
C92 Fe6 C90 C33 161.2(7)
C92 Fe6 C90 C91 38.1(5)
C92 Fe6 C90 C94 -81.1(6)
C92 Fe6 C91 C90 -118.0(8)
C92 Fe6 C93 C94 120.1(8)
C92 Fe6 C94 C90 82.1(6)
C92 Fe6 C94 C93 -37.1(6)
C92 Fe6 C95 C96 45.9(13)
C92 Fe6 C95 C99 165.8(10)
C92 Fe6 C96 C95 -161.5(6)
C92 Fe6 C96 C97 80.0(8)
C92 Fe6 C97 C96 -119.0(7)
C92 Fe6 C97 C98 123.4(7)
C92 Fe6 C98 C97 -75.9(7)
C92 Fe6 C98 C99 163.6(6)
C92 Fe6 C99 C95 -163.5(11)
C92 Fe6 C99 C98 -45.7(15)
C92 C93 C94 Fe6 59.0(7)
C92 C93 C94 C90 0.8(11)
C93 Fe6 C90 C33 -155.2(7)
C93 Fe6 C90 C91 81.7(6)
C93 Fe6 C90 C94 -37.5(5)
C93 Fe6 C91 C90 -81.2(5)
C93 Fe6 C91 C92 36.7(6)
C93 Fe6 C92 C91 -120.8(8)
C93 Fe6 C94 C90 119.2(8)
C93 Fe6 C95 C96 -161.6(10)
C93 Fe6 C95 C99 -41.7(14)
C93 Fe6 C96 C95 163.6(10)
C93 Fe6 C96 C97 45.1(14)
C93 Fe6 C97 C96 -161.5(6)
C93 Fe6 C97 C98 81.0(8)
C93 Fe6 C98 C97 -117.9(6)
C93 Fe6 C98 C99 121.6(6)
C93 Fe6 C99 C95 164.1(5)
C93 Fe6 C99 C98 -78.1(7)
C94 Fe6 C90 C33 -117.7(9)
C94 Fe6 C90 C91 119.2(7)
C94 Fe6 C91 C90 -37.8(5)
C94 Fe6 C91 C92 80.2(6)
C94 Fe6 C92 C91 -83.6(6)
C94 Fe6 C92 C93 37.2(5)
C94 Fe6 C93 C92 -120.1(8)
C94 Fe6 C95 C96 165.1(6)
C94 Fe6 C95 C99 -75.0(7)
C94 Fe6 C96 C95 -40.6(15)
C94 Fe6 C96 C97 -159.1(11)
C94 Fe6 C97 C96 162.9(9)
C94 Fe6 C97 C98 45.3(14)
C94 Fe6 C98 C97 -160.7(6)
C94 Fe6 C98 C99 78.8(7)
C94 Fe6 C99 C95 123.0(6)
C94 Fe6 C99 C98 -119.2(6)
C94 C90 C91 Fe6 60.2(6)
C94 C90 C91 C92 0.2(10)
C95 Fe6 C90 C33 4.1(7)
C95 Fe6 C90 C91 -119.0(5)
C95 Fe6 C90 C94 121.8(5)
C95 Fe6 C91 C90 80.3(6)
C95 Fe6 C91 C92 -161.8(6)
C95 Fe6 C92 C91 45.3(13)
C95 Fe6 C92 C93 166.0(9)
C95 Fe6 C93 C92 -164.6(10)
C95 Fe6 C93 C94 -44.5(14)
C95 Fe6 C94 C90 -77.5(6)
C95 Fe6 C94 C93 163.3(6)
C95 Fe6 C96 C97 -118.5(9)
C95 Fe6 C97 C96 38.0(6)
C95 Fe6 C97 C98 -79.5(7)
C95 Fe6 C98 C97 82.8(7)
C95 Fe6 C98 C99 -37.7(6)
C95 Fe6 C99 C98 117.8(9)
C95 C96 C97 Fe6 -59.8(7)
C95 C96 C97 C98 0.3(12)
C96 Fe6 C90 C33 45.4(8)
C96 Fe6 C90 C91 -77.7(6)
C96 Fe6 C90 C94 163.2(5)
C96 Fe6 C91 C90 122.2(5)
C96 Fe6 C91 C92 -119.9(6)
C96 Fe6 C92 C91 78.8(7)
C96 Fe6 C92 C93 -160.4(6)
C96 Fe6 C93 C92 48.0(13)
C96 Fe6 C93 C94 168.1(10)
C96 Fe6 C94 C90 -46.9(14)
C96 Fe6 C94 C93 -166.1(12)
C96 Fe6 C95 C99 119.9(9)
C96 Fe6 C97 C98 -117.5(10)
C96 Fe6 C98 C97 38.6(6)
C96 Fe6 C98 C99 -81.9(6)
C96 Fe6 C99 C95 -37.5(6)
C96 Fe6 C99 C98 80.3(6)
C96 C95 C99 Fe6 59.4(7)
C96 C95 C99 C98 -0.6(11)
C96 C97 C98 Fe6 -60.3(7)
C96 C97 C98 C99 -0.6(12)
C97 Fe6 C90 C33 76.2(14)
C97 Fe6 C90 C91 -46.9(14)
C97 Fe6 C90 C94 -166.1(12)
C97 Fe6 C91 C90 163.5(5)
C97 Fe6 C91 C92 -78.5(7)
C97 Fe6 C92 C91 121.0(6)
C97 Fe6 C92 C93 -118.2(6)
C97 Fe6 C93 C92 80.7(7)
C97 Fe6 C93 C94 -159.2(6)
C97 Fe6 C94 C90 168.7(10)
C97 Fe6 C94 C93 49.5(13)
C97 Fe6 C95 C96 -37.9(6)
C97 Fe6 C95 C99 81.9(7)
C97 Fe6 C96 C95 118.5(9)
C97 Fe6 C98 C99 -120.5(9)
C97 Fe6 C99 C95 -81.3(6)
C97 Fe6 C99 C98 36.6(6)
C97 C98 C99 Fe6 -59.8(8)
C97 C98 C99 C95 0.7(12)
C98 Fe6 C90 C33 -67.0(12)
C98 Fe6 C90 C91 169.9(9)
C98 Fe6 C90 C94 50.8(12)
C98 Fe6 C91 C90 -167.9(11)
C98 Fe6 C91 C92 -50.0(15)
C98 Fe6 C92 C91 161.9(6)
C98 Fe6 C92 C93 -77.3(7)
C98 Fe6 C93 C92 122.7(6)
C98 Fe6 C93 C94 -117.2(6)
C98 Fe6 C94 C90 -158.9(6)
C98 Fe6 C94 C93 81.9(7)
C98 Fe6 C95 C96 -81.3(6)
C98 Fe6 C95 C99 38.5(6)
C98 Fe6 C96 C95 80.4(7)
C98 Fe6 C96 C97 -38.2(7)
C98 Fe6 C97 C96 117.5(10)
C98 Fe6 C99 C95 -117.8(9)
C99 Fe6 C90 C33 -36.8(8)
C99 Fe6 C90 C91 -159.9(5)
C99 Fe6 C90 C94 80.9(6)
C99 Fe6 C91 C90 48.7(12)
C99 Fe6 C91 C92 166.6(9)
C99 Fe6 C92 C91 -163.6(11)
C99 Fe6 C92 C93 -42.9(15)
C99 Fe6 C93 C92 164.6(6)
C99 Fe6 C93 C94 -75.3(7)
C99 Fe6 C94 C90 -117.3(6)
C99 Fe6 C94 C93 123.5(6)
C99 Fe6 C95 C96 -119.9(9)
C99 Fe6 C96 C95 36.5(6)
C99 Fe6 C96 C97 -82.0(7)
C99 Fe6 C97 C96 80.7(7)
C99 Fe6 C97 C98 -36.9(6)
C99 Fe6 C98 C97 120.5(9)
C99 C95 C96 Fe6 -59.7(7)
C99 C95 C96 C97 0.2(12)
C102 O101 C103 C104 -78.1(13)
C103 O101 C102 C101 -170.3(10)
C106 O102 C107 C108 171(2)
C107 O102 C106 C105 175(2)
C121 C122 O103 C123 -80(2)
C124 C123 O103 C122 -162.5(16)
C125 C126 O104 C127 -9(4)
C128 C127 O104 C126 -179(3)
